data_7129731
loop_
_publ_author_name
'Shmalko, Akim'
'Cendoya, Paula'
'Anufriev, Sergey A.'
'Suponitsky, Kyrill'
'Gabel, Detlef'
'Sivaev, Igor B.'

_publ_section_title
;
 New approaches to functionalization of the 1-carba-closo-decaborate anion
;
_journal_name_full 'Chemical Communications'
_journal_paper_doi 10.1039/D1CC06395B
_journal_year 2022
_chemical_formula_moiety '2(C5 H17 B9 N3 O2 -), Na +, C16 H36 N +'
_chemical_formula_sum 'C26 H70 B18 N7 Na O4'
_chemical_formula_weight 762.46
_space_group_crystal_system triclinic
_space_group_IT_number 2
_space_group_name_Hall '-P 1'
_space_group_name_H-M_alt 'P -1'
_atom_sites_solution_hydrogens mixed
_atom_sites_solution_primary direct
_atom_sites_solution_secondary difmap
_audit_creation_method SHELXL-2014/6
_audit_update_record
;
2022-01-17 deposited with the CCDC.	2022-02-08 downloaded from the CCDC.
;
_cell_angle_alpha 67.2448(13)
_cell_angle_beta 84.8064(16)
_cell_angle_gamma 76.0021(16)
_cell_formula_units_Z 2
_cell_length_a 10.3657(5)
_cell_length_b 15.3471(7)
_cell_length_c 16.1581(7)
_cell_measurement_reflns_used 9969
_cell_measurement_temperature 120(2)
_cell_measurement_theta_max 27.11
_cell_measurement_theta_min 2.36
_cell_volume 2300.01(18)
_computing_cell_refinement 'SAINT (Bruker, 2014)'
_computing_data_collection 'APEX (Bruker, 2014)'
_computing_data_reduction 'SAINT (Bruker, 2014)'
_computing_molecular_graphics 'SHELXL-2014/6 (Sheldrick, 2014)'
_computing_publication_material 'SHELXL-2014/6 (Sheldrick, 2014) and PLATON (Spek, 2015)'
_computing_structure_refinement 'SHELXL-2014/6 (Sheldrick, 2014)'
_computing_structure_solution 'SHELXL-2014/6 (Sheldrick, 2014)'
_diffrn_ambient_temperature 120(2)
_diffrn_measured_fraction_theta_full 0.994
_diffrn_measured_fraction_theta_max 0.992
_diffrn_measurement_device_type 'Bruker APEX-II CCD'
_diffrn_measurement_method '\f and \w scans'
_diffrn_radiation_type MoK\a
_diffrn_radiation_wavelength 0.71073
_diffrn_reflns_av_R_equivalents 0.0291
_diffrn_reflns_av_unetI/netI 0.0407
_diffrn_reflns_Laue_measured_fraction_full 0.994
_diffrn_reflns_Laue_measured_fraction_max 0.992
_diffrn_reflns_limit_h_max 13
_diffrn_reflns_limit_h_min -13
_diffrn_reflns_limit_k_max 19
_diffrn_reflns_limit_k_min -19
_diffrn_reflns_limit_l_max 20
_diffrn_reflns_limit_l_min -20
_diffrn_reflns_number 25439
_diffrn_reflns_point_group_measured_fraction_full 0.994
_diffrn_reflns_point_group_measured_fraction_max 0.992
_diffrn_reflns_theta_full 25.242
_diffrn_reflns_theta_max 27.173
_diffrn_reflns_theta_min 1.477
_diffrn_source 'sealed tube'
_exptl_absorpt_coefficient_mu 0.073
_exptl_absorpt_correction_T_max 0.991
_exptl_absorpt_correction_T_min 0.938
_exptl_absorpt_correction_type multi-scan
_exptl_absorpt_process_details 'SADABS-2014/5 (Bruker,2014/5)'
_exptl_crystal_colour orange
_exptl_crystal_density_diffrn 1.101
_exptl_crystal_description plate
_exptl_crystal_F_000 816
_exptl_crystal_size_max 0.18
_exptl_crystal_size_mid 0.14
_exptl_crystal_size_min 0.02
_refine_diff_density_max 0.320
_refine_diff_density_min -0.250
_refine_diff_density_rms 0.040
_refine_ls_extinction_method none
_refine_ls_goodness_of_fit_ref 1.075
_refine_ls_hydrogen_treatment constr
_refine_ls_matrix_type full
_refine_ls_number_parameters 557
_refine_ls_number_reflns 10157
_refine_ls_number_restraints 0
_refine_ls_restrained_S_all 1.075
_refine_ls_R_factor_all 0.0676
_refine_ls_R_factor_gt 0.0523
_refine_ls_shift/su_max 0.000
_refine_ls_shift/su_mean 0.000
_refine_ls_structure_factor_coef Fsqd
_refine_ls_weighting_details 'w=1/[\s^2^(Fo^2^)+(0.0466P)^2^+0.9414P] where P=(Fo^2^+2Fc^2^)/3'
_refine_ls_weighting_scheme calc
_refine_ls_wR_factor_gt 0.1200
_refine_ls_wR_factor_ref 0.1266
_reflns_Friedel_coverage 0.000
_reflns_number_gt 8193
_reflns_number_total 10157
_reflns_threshold_expression 'I > 2\s(I)'
_cod_data_source_file d1cc06395b2.cif
_cod_data_source_block siv50
_cod_database_code 7129731
_shelx_space_group_comment
;
The symmetry employed for this shelxl refinement is uniquely defined
by the following loop, which should always be used as a source of
symmetry information in preference to the above space-group names.
They are only intended as comments.
;
_shelxl_version_number 2014/6

loop_
_space_group_symop_operation_xyz
'x, y, z'
'-x, -y, -z'

loop_
_atom_site_label
_atom_site_type_symbol
_atom_site_fract_x
_atom_site_fract_y
_atom_site_fract_z
_atom_site_U_iso_or_equiv
_atom_site_adp_type
_atom_site_occupancy
_atom_site_site_symmetry_order
_atom_site_calc_flag
_atom_site_refinement_flags_posn
_atom_site_refinement_flags_adp
_atom_site_refinement_flags_occupancy
_atom_site_disorder_assembly
_atom_site_disorder_group
Na1 Na 0.51785(6) 0.75971(4) 0.75087(4) 0.02294(15) Uani 1 1 d . . . . .
C1 C 0.53580(17) 0.56163(13) 0.57971(12) 0.0310(4) Uani 1 1 d . . . . .
H1 H 0.4738 0.5064 0.6090 0.037 Uiso 1 1 calc R U . . .
B2 B 0.51588(18) 0.65993(13) 0.59672(12) 0.0228(4) Uani 1 1 d . . . . .
H2 H 0.4351 0.6809 0.6409 0.027 Uiso 1 1 calc R U . . .
B3 B 0.66650(19) 0.56328(13) 0.62312(13) 0.0254(4) Uani 1 1 d . . . . .
H3 H 0.7060 0.5064 0.6892 0.030 Uiso 1 1 calc R U . . .
B4 B 0.6601(2) 0.55501(16) 0.51383(15) 0.0336(5) Uani 1 1 d . . . . .
H4 H 0.6943 0.4922 0.4920 0.040 Uiso 1 1 calc R U . . .
B5 B 0.5080(2) 0.65213(16) 0.48733(13) 0.0341(5) Uani 1 1 d . . . . .
H5 H 0.4207 0.6669 0.4440 0.041 Uiso 1 1 calc R U . . .
B6 B 0.67820(19) 0.68738(13) 0.59438(12) 0.0242(4) Uani 1 1 d . . . . .
B7 B 0.77945(19) 0.61274(13) 0.53410(12) 0.0240(4) Uani 1 1 d . . . . .
H7 H 0.8881 0.5777 0.5380 0.029 Uiso 1 1 calc R U . . .
B8 B 0.6655(2) 0.67641(17) 0.43831(13) 0.0359(5) Uani 1 1 d . . . . .
H8 H 0.6831 0.6927 0.3649 0.043 Uiso 1 1 calc R U . . .
B9 B 0.5642(2) 0.75039(14) 0.49656(13) 0.0321(5) Uani 1 1 d . . . . .
H9 H 0.5009 0.8258 0.4701 0.039 Uiso 1 1 calc R U . . .
B10 B 0.7321(2) 0.73504(14) 0.48717(13) 0.0315(5) Uani 1 1 d . . . . .
H10 H 0.7942 0.7902 0.4576 0.038 Uiso 1 1 calc R U . . .
O1 O 0.7084(2) 0.70255(19) 0.67312(17) 0.0204(5) Uani 0.753(5) 1 d . . P A 1
O2 O 0.6362(3) 0.88740(19) 0.67642(18) 0.0260(5) Uani 0.753(5) 1 d . . P A 1
C2 C 0.8056(2) 0.75617(16) 0.66716(15) 0.0238(6) Uani 0.753(5) 1 d . . P A 1
H2A H 0.8817 0.7376 0.6311 0.029 Uiso 0.753(5) 1 calc R U P A 1
H2B H 0.8388 0.7402 0.7280 0.029 Uiso 0.753(5) 1 calc R U P A 1
C3 C 0.7483(2) 0.8635(2) 0.6246(2) 0.0256(6) Uani 0.753(5) 1 d . . P A 1
H3A H 0.8158 0.8999 0.6234 0.031 Uiso 0.753(5) 1 calc R U P A 1
H3B H 0.7205 0.8810 0.5621 0.031 Uiso 0.753(5) 1 calc R U P A 1
O1" O 0.6880(8) 0.7401(5) 0.6459(5) 0.0209(15) Uani 0.247(5) 1 d . . P A 2
O2" O 0.6289(9) 0.8944(6) 0.7089(6) 0.0257(16) Uani 0.247(5) 1 d . . P A 2
C2" C 0.7554(7) 0.8170(6) 0.6119(6) 0.028(2) Uani 0.247(5) 1 d . . P A 2
H2"A H 0.7097 0.8677 0.5571 0.034 Uiso 0.247(5) 1 calc R U P A 2
H2"B H 0.8474 0.7923 0.5955 0.034 Uiso 0.247(5) 1 calc R U P A 2
C3" C 0.7589(7) 0.8597(5) 0.6801(6) 0.0272(19) Uani 0.247(5) 1 d . . P A 2
H3"A H 0.8111 0.8101 0.7327 0.033 Uiso 0.247(5) 1 calc R U P A 2
H3"B H 0.8045 0.9141 0.6542 0.033 Uiso 0.247(5) 1 calc R U P A 2
N1 N 0.36845(16) 0.93118(10) 0.64355(10) 0.0322(3) Uani 1 1 d . . . . .
N2 N 0.25459(17) 0.96558(10) 0.61194(9) 0.0323(3) Uani 1 1 d . . . . .
N3 N 0.1512(2) 0.99020(12) 0.58228(11) 0.0465(4) Uani 1 1 d . . . . .
C4 C 0.56710(18) 0.98712(11) 0.63814(13) 0.0328(4) Uani 1 1 d . . . . .
H4A H 0.5699 1.0101 0.5718 0.039 Uiso 1 1 calc R U . A 1
H4B H 0.6107 1.0273 0.6568 0.039 Uiso 1 1 calc R U . A 1
C5 C 0.42555(18) 0.99697(12) 0.66924(12) 0.0299(4) Uani 1 1 d . . . . .
H5A H 0.4216 0.9787 0.7351 0.036 Uiso 1 1 calc R U . . .
H5B H 0.3751 1.0648 0.6404 0.036 Uiso 1 1 calc R U . . .
C1' C 0.05793(18) 0.82867(14) 0.78247(11) 0.0322(4) Uani 1 1 d . . . . .
H1' H 0.0080 0.8606 0.7153 0.039 Uiso 1 1 calc R U . . .
B2' B 0.2058(2) 0.76440(14) 0.80459(12) 0.0262(4) Uani 1 1 d . . . . .
H2' H 0.2714 0.7466 0.7517 0.031 Uiso 1 1 calc R U . . .
B3' B 0.14299(19) 0.88012(14) 0.81971(12) 0.0261(4) Uani 1 1 d . . . . .
H3' H 0.1583 0.9547 0.7791 0.031 Uiso 1 1 calc R U . . .
B4' B -0.0073(2) 0.83995(16) 0.87278(14) 0.0341(5) Uani 1 1 d . . . . .
H4' H -0.1114 0.8821 0.8745 0.041 Uiso 1 1 calc R U . . .
B5' B 0.0563(2) 0.72372(16) 0.85769(14) 0.0332(5) Uani 1 1 d . . . . .
H5' H 0.0025 0.6735 0.8475 0.040 Uiso 1 1 calc R U . . .
B6' B 0.27674(19) 0.78763(13) 0.89098(11) 0.0216(4) Uani 1 1 d . . . . .
B7' B 0.12294(19) 0.84087(14) 0.94023(12) 0.0266(4) Uani 1 1 d . . . . .
H7' H 0.1056 0.8944 0.9737 0.032 Uiso 1 1 calc R U . . .
B8' B 0.0615(2) 0.73058(15) 0.96674(13) 0.0306(4) Uani 1 1 d . . . . .
H8' H -0.0054 0.6960 1.0218 0.037 Uiso 1 1 calc R U . . .
B9' B 0.2121(2) 0.67648(14) 0.91854(12) 0.0270(4) Uani 1 1 d . . . . .
H9' H 0.2656 0.5991 0.9349 0.032 Uiso 1 1 calc R U . . .
B10' B 0.2163(2) 0.72828(13) 0.99392(12) 0.0253(4) Uani 1 1 d . . . . .
H10' H 0.2663 0.6964 1.0611 0.030 Uiso 1 1 calc R U . . .
O1' O 0.40702(11) 0.80543(8) 0.87263(7) 0.0231(2) Uani 1 1 d . . . . .
O2' O 0.67795(12) 0.71262(8) 0.86980(7) 0.0294(3) Uani 1 1 d . . . . .
N1' N 0.56735(16) 0.57806(11) 0.84444(10) 0.0350(4) Uani 1 1 d . . . . .
N2' N 0.52473(16) 0.50963(12) 0.84613(10) 0.0365(4) Uani 1 1 d . . . . .
N3' N 0.47573(19) 0.45138(14) 0.84516(14) 0.0569(5) Uani 1 1 d . . . . .
C2' C 0.49258(17) 0.77746(13) 0.94774(11) 0.0296(4) Uani 1 1 d . . . . .
H2'A H 0.4869 0.7120 0.9910 0.035 Uiso 1 1 calc R U . . .
H2'B H 0.4642 0.8235 0.9786 0.035 Uiso 1 1 calc R U . . .
C3' C 0.63342(18) 0.77723(13) 0.91565(12) 0.0318(4) Uani 1 1 d . . . . .
H3'A H 0.6392 0.8437 0.8748 0.038 Uiso 1 1 calc R U . . .
H3'B H 0.6924 0.7577 0.9677 0.038 Uiso 1 1 calc R U . . .
C4' C 0.71868(19) 0.61275(13) 0.92701(11) 0.0335(4) Uani 1 1 d . . . . .
H4'A H 0.6603 0.5974 0.9803 0.040 Uiso 1 1 calc R U . . .
H4'B H 0.8113 0.5984 0.9476 0.040 Uiso 1 1 calc R U . . .
C5' C 0.70873(18) 0.55401(13) 0.87362(12) 0.0333(4) Uani 1 1 d . . . . .
H5'A H 0.7367 0.4840 0.9107 0.040 Uiso 1 1 calc R U . . .
H5'B H 0.7675 0.5693 0.8206 0.040 Uiso 1 1 calc R U . . .
N1S N 0.04617(12) 0.74194(9) 0.26129(8) 0.0197(3) Uani 1 1 d . . . . .
C6 C 0.15685(15) 0.79031(11) 0.21044(10) 0.0211(3) Uani 1 1 d . . . . .
H6A H 0.1442 0.8076 0.1455 0.025 Uiso 1 1 calc R U . . .
H6B H 0.1477 0.8515 0.2200 0.025 Uiso 1 1 calc R U . . .
C7 C 0.29751(16) 0.73042(12) 0.23597(10) 0.0246(3) Uani 1 1 d . . . . .
H7A H 0.3131 0.6737 0.2184 0.029 Uiso 1 1 calc R U . . .
H7B H 0.3093 0.7064 0.3018 0.029 Uiso 1 1 calc R U . . .
C8 C 0.39748(18) 0.79221(14) 0.18880(12) 0.0324(4) Uani 1 1 d . . . . .
H8A H 0.3760 0.8243 0.1240 0.039 Uiso 0.797(5) 1 d R U P B 1
H8B H 0.4877 0.7497 0.1954 0.039 Uiso 0.797(5) 1 d R U P B 1
H8C H 0.3959 0.8380 0.2161 0.039 Uiso 0.203(5) 1 d R U P B 2
H8D H 0.3722 0.8280 0.1270 0.039 Uiso 0.203(5) 1 d R U P B 2
C9 C 0.3970(2) 0.87048(18) 0.22702(17) 0.0379(7) Uani 0.797(5) 1 d . . P B 1
H9A H 0.4642 0.9071 0.1960 0.057 Uiso 0.797(5) 1 calc R U P B 1
H9B H 0.4175 0.8392 0.2913 0.057 Uiso 0.797(5) 1 calc R U P B 1
H9C H 0.3091 0.9147 0.2179 0.057 Uiso 0.797(5) 1 calc R U P B 1
C9" C 0.5417(9) 0.7286(8) 0.1943(7) 0.042(3) Uani 0.203(5) 1 d . . P B 2
H9"A H 0.5430 0.6804 0.1682 0.064 Uiso 0.203(5) 1 calc R U P B 2
H9"B H 0.5700 0.6954 0.2573 0.064 Uiso 0.203(5) 1 calc R U P B 2
H9"C H 0.6025 0.7701 0.1610 0.064 Uiso 0.203(5) 1 calc R U P B 2
C10 C 0.06540(17) 0.70578(12) 0.36256(10) 0.0245(3) Uani 1 1 d . . . . .
H10A H -0.0150 0.6836 0.3924 0.029 Uiso 1 1 calc R U . . .
H10B H 0.1411 0.6486 0.3805 0.029 Uiso 1 1 calc R U . . .
C11 C 0.09090(18) 0.77839(12) 0.39763(11) 0.0279(4) Uani 1 1 d . . . . .
H11A H 0.0135 0.8342 0.3841 0.033 Uiso 1 1 calc R U . . .
H11B H 0.1699 0.8027 0.3676 0.033 Uiso 1 1 calc R U . . .
C12 C 0.11415(18) 0.73023(13) 0.49857(11) 0.0292(4) Uani 1 1 d . . . . .
H12A H 0.0357 0.7047 0.5278 0.035 Uiso 1 1 calc R U . . .
H12B H 0.1919 0.6747 0.5114 0.035 Uiso 1 1 calc R U . . .
C13 C 0.13842(19) 0.80016(14) 0.53804(12) 0.0367(4) Uani 1 1 d . . . . .
H13A H 0.1529 0.7664 0.6029 0.055 Uiso 1 1 calc R U . . .
H13B H 0.0609 0.8546 0.5266 0.055 Uiso 1 1 calc R U . . .
H13C H 0.2171 0.8246 0.5101 0.055 Uiso 1 1 calc R U . . .
C14 C -0.08506(15) 0.81574(11) 0.23577(10) 0.0233(3) Uani 1 1 d . . . . .
H14A H -0.0823 0.8699 0.2539 0.028 Uiso 1 1 calc R U . . .
H14B H -0.1567 0.7849 0.2705 0.028 Uiso 1 1 calc R U . . .
C15 C -0.12102(17) 0.85732(12) 0.13685(11) 0.0279(4) Uani 1 1 d . . . . .
H15A H -0.0581 0.8974 0.1020 0.033 Uiso 1 1 calc R U . . .
H15B H -0.1130 0.8037 0.1157 0.033 Uiso 1 1 calc R U . . .
C16 C -0.26150(18) 0.91882(14) 0.12078(13) 0.0377(4) Uani 1 1 d . . . . .
H16A H -0.2694 0.9716 0.1430 0.045 Uiso 1 1 calc R U . . .
H16B H -0.3240 0.8783 0.1554 0.045 Uiso 1 1 calc R U . . .
C17 C -0.3003(2) 0.96264(15) 0.02248(15) 0.0450(5) Uani 1 1 d . . . . .
H17A H -0.3915 1.0020 0.0154 0.068 Uiso 1 1 calc R U . . .
H17B H -0.2950 0.9106 0.0005 0.068 Uiso 1 1 calc R U . . .
H17C H -0.2396 1.0036 -0.0120 0.068 Uiso 1 1 calc R U . . .
C18 C 0.04769(16) 0.65571(11) 0.23595(10) 0.0221(3) Uani 1 1 d . . . . .
H18A H 0.0516 0.6776 0.1697 0.027 Uiso 1 1 calc R U . . .
H18B H 0.1302 0.6060 0.2602 0.027 Uiso 1 1 calc R U . . .
C19 C -0.06932(17) 0.60820(11) 0.26833(11) 0.0260(3) Uani 1 1 d . . . . .
H19A H -0.1518 0.6544 0.2388 0.031 Uiso 1 1 calc R U . . .
H19B H -0.0796 0.5907 0.3339 0.031 Uiso 1 1 calc R U . . .
C20 C -0.04804(18) 0.51719(12) 0.24683(12) 0.0307(4) Uani 1 1 d . . . . .
H20A H -0.0300 0.5342 0.1819 0.037 Uiso 1 1 calc R U . . .
H20B H 0.0308 0.4694 0.2801 0.037 Uiso 1 1 calc R U . . .
C21 C -0.1672(2) 0.47166(15) 0.27136(14) 0.0429(5) Uani 1 1 d . . . . .
H21A H -0.1482 0.4125 0.2584 0.064 Uiso 1 1 calc R U . . .
H21B H -0.2445 0.5175 0.2361 0.064 Uiso 1 1 calc R U . . .
H21C H -0.1862 0.4555 0.3354 0.064 Uiso 1 1 calc R U . . .

loop_
_atom_site_aniso_label
_atom_site_aniso_U_11
_atom_site_aniso_U_22
_atom_site_aniso_U_33
_atom_site_aniso_U_23
_atom_site_aniso_U_13
_atom_site_aniso_U_12
Na1 0.0246(3) 0.0234(3) 0.0184(3) -0.0071(2) 0.0048(2) -0.0041(2)
C1 0.0251(9) 0.0312(9) 0.0400(10) -0.0162(8) 0.0007(7) -0.0078(7)
B2 0.0203(9) 0.0259(9) 0.0186(8) -0.0059(7) 0.0014(7) -0.0033(7)
B3 0.0222(9) 0.0234(9) 0.0272(9) -0.0070(7) 0.0008(7) -0.0036(7)
B4 0.0269(11) 0.0403(11) 0.0450(12) -0.0291(10) -0.0010(9) -0.0055(9)
B5 0.0249(10) 0.0517(13) 0.0263(10) -0.0196(9) -0.0041(8) -0.0001(9)
B6 0.0234(9) 0.0267(9) 0.0258(9) -0.0141(8) 0.0087(7) -0.0076(7)
B7 0.0213(9) 0.0284(9) 0.0237(9) -0.0134(8) 0.0022(7) -0.0029(7)
B8 0.0277(11) 0.0535(13) 0.0194(9) -0.0134(9) 0.0016(8) 0.0026(9)
B9 0.0289(11) 0.0276(10) 0.0245(9) -0.0007(8) 0.0089(8) 0.0027(8)
B10 0.0300(11) 0.0262(9) 0.0291(10) -0.0057(8) 0.0145(8) -0.0027(8)
O1 0.0228(11) 0.0199(12) 0.0202(12) -0.0092(9) 0.0046(8) -0.0067(10)
O2 0.0329(11) 0.0158(8) 0.0246(14) -0.0062(10) 0.0080(11) -0.0021(7)
C2 0.0221(12) 0.0252(13) 0.0275(12) -0.0134(11) 0.0062(9) -0.0075(9)
C3 0.0265(13) 0.0216(13) 0.0297(16) -0.0109(11) 0.0104(10) -0.0088(10)
O1" 0.024(3) 0.015(3) 0.024(4) -0.007(3) 0.004(3) -0.005(3)
O2" 0.025(3) 0.027(3) 0.026(4) -0.013(3) 0.004(3) -0.003(2)
C2" 0.021(4) 0.016(4) 0.043(5) -0.009(4) 0.015(3) -0.005(3)
C3" 0.022(4) 0.028(4) 0.033(5) -0.012(3) -0.001(3) -0.007(3)
N1 0.0333(9) 0.0241(7) 0.0390(8) -0.0130(6) 0.0074(7) -0.0066(6)
N2 0.0490(11) 0.0244(7) 0.0221(7) -0.0057(6) 0.0055(7) -0.0126(7)
N3 0.0574(12) 0.0398(9) 0.0364(9) -0.0040(8) -0.0136(8) -0.0127(8)
C4 0.0364(10) 0.0164(8) 0.0400(10) -0.0060(7) 0.0027(8) -0.0045(7)
C5 0.0376(10) 0.0205(8) 0.0309(9) -0.0111(7) 0.0072(7) -0.0055(7)
C1' 0.0289(10) 0.0448(10) 0.0245(8) -0.0135(8) -0.0006(7) -0.0099(8)
B2' 0.0327(11) 0.0317(10) 0.0189(8) -0.0124(8) 0.0041(7) -0.0126(8)
B3' 0.0250(10) 0.0312(9) 0.0206(9) -0.0099(8) 0.0025(7) -0.0044(8)
B4' 0.0257(11) 0.0463(12) 0.0328(11) -0.0172(9) 0.0036(8) -0.0102(9)
B5' 0.0341(11) 0.0450(12) 0.0294(10) -0.0190(9) 0.0057(8) -0.0185(9)
B6' 0.0264(9) 0.0250(9) 0.0158(8) -0.0103(7) 0.0033(7) -0.0071(7)
B7' 0.0264(10) 0.0344(10) 0.0229(9) -0.0154(8) 0.0083(7) -0.0093(8)
B8' 0.0332(11) 0.0382(11) 0.0253(9) -0.0142(8) 0.0091(8) -0.0165(9)
B9' 0.0351(11) 0.0278(9) 0.0213(9) -0.0107(8) 0.0062(8) -0.0127(8)
B10' 0.0307(10) 0.0294(9) 0.0176(8) -0.0100(7) 0.0064(7) -0.0104(8)
O1' 0.0224(6) 0.0292(6) 0.0189(5) -0.0106(5) 0.0020(4) -0.0060(5)
O2' 0.0299(7) 0.0300(6) 0.0230(6) -0.0080(5) 0.0013(5) -0.0009(5)
N1' 0.0323(9) 0.0311(8) 0.0364(8) -0.0114(7) -0.0003(7) -0.0001(6)
N2' 0.0319(9) 0.0342(9) 0.0316(8) -0.0031(7) 0.0042(6) -0.0034(7)
N3' 0.0432(11) 0.0423(10) 0.0713(13) -0.0031(10) -0.0057(9) -0.0135(9)
C2' 0.0294(9) 0.0414(10) 0.0232(8) -0.0193(7) -0.0005(7) -0.0053(7)
C3' 0.0296(10) 0.0363(9) 0.0321(9) -0.0149(8) -0.0028(7) -0.0078(8)
C4' 0.0341(10) 0.0332(9) 0.0236(8) -0.0055(7) -0.0015(7) 0.0012(7)
C5' 0.0296(10) 0.0327(9) 0.0284(9) -0.0076(7) -0.0010(7) 0.0030(7)
N1S 0.0184(7) 0.0222(6) 0.0184(6) -0.0096(5) 0.0037(5) -0.0025(5)
C6 0.0200(8) 0.0247(8) 0.0190(7) -0.0094(6) 0.0038(6) -0.0050(6)
C7 0.0222(8) 0.0323(8) 0.0209(8) -0.0134(7) 0.0009(6) -0.0038(7)
C8 0.0240(9) 0.0427(10) 0.0352(9) -0.0201(8) 0.0063(7) -0.0094(8)
C9 0.0283(13) 0.0454(14) 0.0509(15) -0.0277(12) 0.0069(11) -0.0141(10)
C9" 0.030(5) 0.060(7) 0.042(6) -0.020(5) 0.003(4) -0.018(5)
C10 0.0279(9) 0.0284(8) 0.0172(7) -0.0099(6) 0.0049(6) -0.0061(7)
C11 0.0293(9) 0.0337(9) 0.0237(8) -0.0159(7) 0.0045(7) -0.0059(7)
C12 0.0270(9) 0.0383(9) 0.0245(8) -0.0179(7) 0.0022(7) -0.0021(7)
C13 0.0332(10) 0.0508(11) 0.0317(9) -0.0249(9) -0.0017(8) -0.0031(8)
C14 0.0193(8) 0.0242(8) 0.0270(8) -0.0132(7) 0.0058(6) -0.0020(6)
C15 0.0244(9) 0.0284(8) 0.0301(9) -0.0139(7) -0.0008(7) 0.0007(7)
C16 0.0213(9) 0.0447(11) 0.0471(11) -0.0202(9) -0.0015(8) -0.0022(8)
C17 0.0362(11) 0.0410(11) 0.0588(13) -0.0238(10) -0.0219(10) 0.0061(9)
C18 0.0225(8) 0.0230(7) 0.0226(8) -0.0127(6) 0.0034(6) -0.0025(6)
C19 0.0264(9) 0.0264(8) 0.0273(8) -0.0125(7) 0.0039(7) -0.0069(7)
C20 0.0339(10) 0.0292(9) 0.0321(9) -0.0156(7) 0.0031(7) -0.0070(7)
C21 0.0486(13) 0.0408(11) 0.0490(12) -0.0223(10) 0.0043(10) -0.0200(9)

loop_
_atom_type_symbol
_atom_type_description
_atom_type_scat_dispersion_real
_atom_type_scat_dispersion_imag
_atom_type_scat_source
C C 0.0033 0.0016 'International Tables Vol C Tables 4.2.6.8 and 6.1.1.4'
H H 0.0000 0.0000 'International Tables Vol C Tables 4.2.6.8 and 6.1.1.4'
B B 0.0013 0.0007 'International Tables Vol C Tables 4.2.6.8 and 6.1.1.4'
N N 0.0061 0.0033 'International Tables Vol C Tables 4.2.6.8 and 6.1.1.4'
Na Na 0.0362 0.0249 'International Tables Vol C Tables 4.2.6.8 and 6.1.1.4'
O O 0.0106 0.0060 'International Tables Vol C Tables 4.2.6.8 and 6.1.1.4'

loop_
_geom_angle_atom_site_label_1
_geom_angle_atom_site_label_2
_geom_angle_atom_site_label_3
_geom_angle
_geom_angle_site_symmetry_1
_geom_angle_site_symmetry_3
_geom_angle_publ_flag
O1 Na1 O2 70.05(8) . . ?
O1" Na1 O2' 92.4(2) . . ?
O1 Na1 O2' 83.58(7) . . ?
O2 Na1 O2' 83.10(8) . . ?
O1" Na1 O1' 158.05(19) . . ?
O1 Na1 O1' 154.36(7) . . ?
O2 Na1 O1' 102.01(7) . . ?
O2' Na1 O1' 71.11(4) . . ?
O1" Na1 O2" 72.1(2) . . ?
O2' Na1 O2" 74.7(2) . . ?
O1' Na1 O2" 89.24(19) . . ?
O1" Na1 N1' 92.19(19) . . ?
O1 Na1 N1' 79.01(7) . . ?
O2 Na1 N1' 139.26(8) . . ?
O2' Na1 N1' 67.35(5) . . ?
O1' Na1 N1' 94.48(5) . . ?
O2" Na1 N1' 138.2(2) . . ?
O1" Na1 N1 98.12(19) . . ?
O1 Na1 N1 111.85(7) . . ?
O2 Na1 N1 64.43(8) . . ?
O2' Na1 N1 134.07(5) . . ?
O1' Na1 N1 84.29(4) . . ?
O2" Na1 N1 66.6(2) . . ?
N1' Na1 N1 155.23(6) . . ?
B5 C1 B3 108.16(15) . . ?
B5 C1 B2 70.00(12) . . ?
B3 C1 B2 69.82(12) . . ?
B5 C1 B4 70.34(13) . . ?
B3 C1 B4 69.73(12) . . ?
B2 C1 B4 108.56(14) . . ?
B5 C1 H1 125.7 . . ?
B3 C1 H1 126.1 . . ?
B2 C1 H1 125.8 . . ?
B4 C1 H1 125.7 . . ?
C1 B2 B9 108.32(14) . . ?
C1 B2 B6 108.72(13) . . ?
B9 B2 B6 61.44(11) . . ?
C1 B2 B3 54.90(10) . . ?
B9 B2 B3 101.85(12) . . ?
B6 B2 B3 59.46(10) . . ?
C1 B2 B5 54.73(11) . . ?
B9 B2 B5 59.54(12) . . ?
B6 B2 B5 102.69(12) . . ?
B3 B2 B5 89.62(12) . . ?
C1 B2 H2 122.0 . . ?
B9 B2 H2 120.8 . . ?
B6 B2 H2 120.4 . . ?
B3 B2 H2 131.2 . . ?
B5 B2 H2 130.9 . . ?
C1 B3 B6 109.79(13) . . ?
C1 B3 B7 109.04(14) . . ?
B6 B3 B7 61.73(10) . . ?
C1 B3 B2 55.29(10) . . ?
B6 B3 B2 60.26(10) . . ?
B7 B3 B2 103.04(12) . . ?
C1 B3 B4 55.51(11) . . ?
B6 B3 B4 103.26(13) . . ?
B7 B3 B4 59.33(11) . . ?
B2 B3 B4 90.83(12) . . ?
C1 B3 H3 121.4 . . ?
B6 B3 H3 119.8 . . ?
B7 B3 H3 120.5 . . ?
B2 B3 H3 130.3 . . ?
B4 B3 H3 130.5 . . ?
C1 B4 B8 108.01(14) . . ?
C1 B4 B7 109.01(14) . . ?
B8 B4 B7 61.05(12) . . ?
C1 B4 B3 54.77(11) . . ?
B8 B4 B3 101.74(13) . . ?
B7 B4 B3 60.02(10) . . ?
C1 B4 B5 54.39(11) . . ?
B8 B4 B5 59.48(12) . . ?
B7 B4 B5 102.44(14) . . ?
B3 B4 B5 89.20(12) . . ?
C1 B4 H4 122.1 . . ?
B8 B4 H4 121.1 . . ?
B7 B4 H4 120.2 . . ?
B3 B4 H4 131.2 . . ?
B5 B4 H4 131.2 . . ?
C1 B5 B9 108.80(14) . . ?
C1 B5 B8 108.55(15) . . ?
B9 B5 B8 60.95(12) . . ?
C1 B5 B2 55.27(10) . . ?
B9 B5 B2 59.54(11) . . ?
B8 B5 B2 102.16(14) . . ?
C1 B5 B4 55.28(11) . . ?
B9 B5 B4 102.08(14) . . ?
B8 B5 B4 59.20(12) . . ?
B2 B5 B4 90.36(12) . . ?
C1 B5 H5 121.7 . . ?
B9 B5 H5 120.8 . . ?
B8 B5 H5 121.0 . . ?
B2 B5 H5 130.6 . . ?
B4 B5 H5 130.8 . . ?
O1" B6 B10 113.6(3) . . ?
O1 B6 B10 128.98(18) . . ?
O1" B6 B3 132.8(3) . . ?
O1 B6 B3 110.91(16) . . ?
B10 B6 B3 110.83(13) . . ?
O1" B6 B2 114.9(3) . . ?
O1 B6 B2 114.53(15) . . ?
B10 B6 B2 110.97(14) . . ?
B3 B6 B2 60.28(10) . . ?
O1" B6 B9 116.4(4) . . ?
O1 B6 B9 137.92(17) . . ?
B10 B6 B9 56.99(11) . . ?
B3 B6 B9 100.49(13) . . ?
B2 B6 B9 58.69(10) . . ?
O1" B6 B7 142.7(4) . . ?
O1 B6 B7 130.78(17) . . ?
B10 B6 B7 56.51(10) . . ?
B3 B6 B7 59.29(10) . . ?
B2 B6 B7 101.34(12) . . ?
B9 B6 B7 89.10(12) . . ?
B10 B7 B4 112.01(15) . . ?
B10 B7 B3 110.98(13) . . ?
B4 B7 B3 60.65(11) . . ?
B10 B7 B8 57.24(12) . . ?
B4 B7 B8 59.42(12) . . ?
B3 B7 B8 101.04(13) . . ?
B10 B7 B6 56.98(10) . . ?
B4 B7 B6 102.24(13) . . ?
B3 B7 B6 58.98(10) . . ?
B8 B7 B6 89.97(12) . . ?
B10 B7 H7 118.7 . . ?
B4 B7 H7 120.1 . . ?
B3 B7 H7 121.1 . . ?
B8 B7 H7 131.3 . . ?
B6 B7 H7 131.0 . . ?
B10 B8 B4 112.12(14) . . ?
B10 B8 B5 112.32(14) . . ?
B4 B8 B5 61.32(12) . . ?
B10 B8 B7 57.24(11) . . ?
B4 B8 B7 59.53(11) . . ?
B5 B8 B7 102.67(13) . . ?
B10 B8 B9 57.59(12) . . ?
B4 B8 B9 102.51(13) . . ?
B5 B8 B9 59.43(12) . . ?
B7 B8 B9 90.73(12) . . ?
B10 B8 H8 118.4 . . ?
B4 B8 H8 120.1 . . ?
B5 B8 H8 120.0 . . ?
B7 B8 H8 130.8 . . ?
B9 B8 H8 130.7 . . ?
B10 B9 B2 112.04(14) . . ?
B10 B9 B5 112.05(14) . . ?
B2 B9 B5 60.92(11) . . ?
B10 B9 B8 57.10(12) . . ?
B2 B9 B8 102.20(13) . . ?
B5 B9 B8 59.62(12) . . ?
B10 B9 B6 56.98(11) . . ?
B2 B9 B6 59.87(10) . . ?
B5 B9 B6 102.55(13) . . ?
B8 B9 B6 90.19(12) . . ?
B10 B9 H9 118.6 . . ?
B2 B9 H9 120.1 . . ?
B5 B9 H9 120.1 . . ?
B8 B9 H9 131.1 . . ?
B6 B9 H9 130.8 . . ?
B7 B10 B8 65.52(12) . . ?
B7 B10 B6 66.52(11) . . ?
B8 B10 B6 100.57(14) . . ?
B7 B10 B9 100.35(14) . . ?
B8 B10 B9 65.31(13) . . ?
B6 B10 B9 66.04(12) . . ?
B7 B10 H10 129.7 . . ?
B8 B10 H10 130.1 . . ?
B6 B10 H10 129.3 . . ?
B9 B10 H10 130.0 . . ?
C2 O1 B6 119.4(2) . . ?
C2 O1 Na1 108.17(15) . . ?
B6 O1 Na1 115.24(15) . . ?
C3 O2 C4 113.0(2) . . ?
C3 O2 Na1 115.19(19) . . ?
C4 O2 Na1 121.37(18) . . ?
O1 C2 C3 111.1(2) . . ?
O1 C2 H2A 109.4 . . ?
C3 C2 H2A 109.4 . . ?
O1 C2 H2B 109.4 . . ?
C3 C2 H2B 109.4 . . ?
H2A C2 H2B 108.0 . . ?
O2 C3 C2 108.0(2) . . ?
O2 C3 H3A 110.1 . . ?
C2 C3 H3A 110.1 . . ?
O2 C3 H3B 110.1 . . ?
C2 C3 H3B 110.1 . . ?
H3A C3 H3B 108.4 . . ?
B6 O1" C2" 120.1(6) . . ?
B6 O1" Na1 119.9(4) . . ?
C2" O1" Na1 113.7(5) . . ?
C3" O2" C4 108.6(6) . . ?
C3" O2" Na1 105.4(5) . . ?
C4 O2" Na1 117.9(5) . . ?
O1" C2" C3" 110.7(6) . . ?
O1" C2" H2"A 109.5 . . ?
C3" C2" H2"A 109.5 . . ?
O1" C2" H2"B 109.5 . . ?
C3" C2" H2"B 109.5 . . ?
H2"A C2" H2"B 108.1 . . ?
O2" C3" C2" 112.5(6) . . ?
O2" C3" H3"A 109.1 . . ?
C2" C3" H3"A 109.1 . . ?
O2" C3" H3"B 109.1 . . ?
C2" C3" H3"B 109.1 . . ?
H3"A C3" H3"B 107.8 . . ?
N2 N1 C5 115.03(14) . . ?
N2 N1 Na1 139.27(11) . . ?
C5 N1 Na1 98.80(10) . . ?
N3 N2 N1 174.50(18) . . ?
O2 C4 C5 109.38(17) . . ?
O2" C4 C5 100.0(4) . . ?
O2 C4 H4A 109.8 . . ?
C5 C4 H4A 109.8 . . ?
O2 C4 H4B 109.8 . . ?
C5 C4 H4B 109.8 . . ?
H4A C4 H4B 108.2 . . ?
N1 C5 C4 107.04(14) . . ?
N1 C5 H5A 110.3 . . ?
C4 C5 H5A 110.3 . . ?
N1 C5 H5B 110.3 . . ?
C4 C5 H5B 110.3 . . ?
H5A C5 H5B 108.6 . . ?
B2' C1' B3' 70.29(12) . . ?
B2' C1' B5' 69.72(13) . . ?
B3' C1' B5' 108.40(14) . . ?
B2' C1' B4' 108.49(14) . . ?
B3' C1' B4' 69.68(12) . . ?
B5' C1' B4' 70.36(13) . . ?
B2' C1' H1' 125.8 . . ?
B3' C1' H1' 125.8 . . ?
B5' C1' H1' 125.8 . . ?
B4' C1' H1' 125.7 . . ?
C1' B2' B9' 109.06(14) . . ?
C1' B2' B6' 109.42(13) . . ?
B9' B2' B6' 61.74(10) . . ?
C1' B2' B5' 55.32(11) . . ?
B9' B2' B5' 59.64(11) . . ?
B6' B2' B5' 103.32(12) . . ?
C1' B2' B3' 55.01(11) . . ?
B9' B2' B3' 102.46(12) . . ?
B6' B2' B3' 59.86(10) . . ?
B5' B2' B3' 90.21(13) . . ?
C1' B2' H2' 121.6 . . ?
B9' B2' H2' 120.5 . . ?
B6' B2' H2' 119.9 . . ?
B5' B2' H2' 130.5 . . ?
B3' B2' H2' 130.9 . . ?
C1' B3' B7' 108.99(14) . . ?
C1' B3' B6' 108.86(14) . . ?
B7' B3' B6' 61.78(10) . . ?
C1' B3' B4' 55.26(11) . . ?
B7' B3' B4' 59.80(11) . . ?
B6' B3' B4' 103.29(13) . . ?
C1' B3' B2' 54.71(11) . . ?
B7' B3' B2' 102.28(12) . . ?
B6' B3' B2' 59.55(10) . . ?
B4' B3' B2' 90.04(13) . . ?
C1' B3' H3' 121.8 . . ?
B7' B3' H3' 120.4 . . ?
B6' B3' H3' 120.1 . . ?
B4' B3' H3' 130.4 . . ?
B2' B3' H3' 131.2 . . ?
C1' B4' B8' 108.11(15) . . ?
C1' B4' B7' 108.55(14) . . ?
B8' B4' B7' 60.79(11) . . ?
C1' B4' B3' 55.05(11) . . ?
B8' B4' B3' 101.75(14) . . ?
B7' B4' B3' 59.52(10) . . ?
C1' B4' B5' 54.74(11) . . ?
B8' B4' B5' 59.37(11) . . ?
B7' B4' B5' 102.04(14) . . ?
B3' B4' B5' 89.83(13) . . ?
C1' B4' H4' 122.0 . . ?
B8' B4' H4' 121.1 . . ?
B7' B4' H4' 120.8 . . ?
B3' B4' H4' 130.9 . . ?
B5' B4' H4' 131.0 . . ?
C1' B5' B9' 108.77(14) . . ?
C1' B5' B8' 108.16(15) . . ?
B9' B5' B8' 61.11(11) . . ?
C1' B5' B2' 54.96(11) . . ?
B9' B5' B2' 59.67(11) . . ?
B8' B5' B2' 101.89(13) . . ?
C1' B5' B4' 54.90(11) . . ?
B9' B5' B4' 102.41(14) . . ?
B8' B5' B4' 59.28(11) . . ?
B2' B5' B4' 89.92(13) . . ?
C1' B5' H5' 122.0 . . ?
B9' B5' H5' 120.5 . . ?
B8' B5' H5' 121.1 . . ?
B2' B5' H5' 130.9 . . ?
B4' B5' H5' 130.9 . . ?
O1' B6' B10' 126.00(14) . . ?
O1' B6' B2' 115.08(13) . . ?
B10' B6' B2' 110.55(13) . . ?
O1' B6' B3' 116.45(13) . . ?
B10' B6' B3' 110.17(13) . . ?
B2' B6' B3' 60.60(10) . . ?
O1' B6' B9' 132.40(14) . . ?
B10' B6' B9' 56.75(10) . . ?
B2' B6' B9' 58.82(10) . . ?
B3' B6' B9' 100.93(13) . . ?
O1' B6' B7' 134.79(14) . . ?
B10' B6' B7' 56.29(10) . . ?
B2' B6' B7' 100.85(13) . . ?
B3' B6' B7' 58.70(10) . . ?
B9' B6' B7' 89.06(11) . . ?
B10' B7' B3' 111.57(13) . . ?
B10' B7' B4' 111.87(14) . . ?
B3' B7' B4' 60.68(11) . . ?
B10' B7' B8' 57.12(11) . . ?
B3' B7' B8' 101.62(13) . . ?
B4' B7' B8' 59.45(11) . . ?
B10' B7' B6' 56.99(10) . . ?
B3' B7' B6' 59.53(10) . . ?
B4' B7' B6' 102.31(13) . . ?
B8' B7' B6' 90.12(12) . . ?
B10' B7' H7' 118.7 . . ?
B3' B7' H7' 120.6 . . ?
B4' B7' H7' 120.2 . . ?
B8' B7' H7' 131.2 . . ?
B6' B7' H7' 130.9 . . ?
B10' B8' B4' 112.18(14) . . ?
B10' B8' B5' 112.03(14) . . ?
B4' B8' B5' 61.36(12) . . ?
B10' B8' B7' 57.15(11) . . ?
B4' B8' B7' 59.76(11) . . ?
B5' B8' B7' 102.71(13) . . ?
B10' B8' B9' 57.41(11) . . ?
B4' B8' B9' 102.65(13) . . ?
B5' B8' B9' 59.35(11) . . ?
B7' B8' B9' 90.74(12) . . ?
B10' B8' H8' 118.5 . . ?
B4' B8' H8' 119.9 . . ?
B5' B8' H8' 120.1 . . ?
B7' B8' H8' 130.7 . . ?
B9' B8' H8' 130.8 . . ?
B10' B9' B5' 111.69(14) . . ?
B10' B9' B2' 111.27(13) . . ?
B5' B9' B2' 60.69(11) . . ?
B10' B9' B8' 56.85(11) . . ?
B5' B9' B8' 59.54(11) . . ?
B2' B9' B8' 101.49(13) . . ?
B10' B9' B6' 56.94(10) . . ?
B5' B9' B6' 102.42(13) . . ?
B2' B9' B6' 59.44(10) . . ?
B8' B9' B6' 90.09(12) . . ?
B10' B9' H9' 118.9 . . ?
B5' B9' H9' 120.2 . . ?
B2' B9' H9' 120.7 . . ?
B8' B9' H9' 131.2 . . ?
B6' B9' H9' 130.8 . . ?
B8' B10' B7' 65.73(12) . . ?
B8' B10' B9' 65.74(12) . . ?
B7' B10' B9' 100.92(14) . . ?
B8' B10' B6' 101.05(14) . . ?
B7' B10' B6' 66.73(11) . . ?
B9' B10' B6' 66.31(11) . . ?
B8' B10' H10' 129.8 . . ?
B7' B10' H10' 129.4 . . ?
B9' B10' H10' 129.6 . . ?
B6' B10' H10' 129.1 . . ?
B6' O1' C2' 117.46(12) . . ?
B6' O1' Na1 113.59(9) . . ?
C2' O1' Na1 113.12(9) . . ?
C3' O2' C4' 114.75(13) . . ?
C3' O2' Na1 106.47(9) . . ?
C4' O2' Na1 119.53(10) . . ?
N2' N1' C5' 115.58(15) . . ?
N2' N1' Na1 134.96(12) . . ?
C5' N1' Na1 104.55(11) . . ?
N3' N2' N1' 174.4(2) . . ?
O1' C2' C3' 109.46(13) . . ?
O1' C2' H2'A 109.8 . . ?
C3' C2' H2'A 109.8 . . ?
O1' C2' H2'B 109.8 . . ?
C3' C2' H2'B 109.8 . . ?
H2'A C2' H2'B 108.2 . . ?
O2' C3' C2' 111.67(14) . . ?
O2' C3' H3'A 109.3 . . ?
C2' C3' H3'A 109.3 . . ?
O2' C3' H3'B 109.3 . . ?
C2' C3' H3'B 109.3 . . ?
H3'A C3' H3'B 107.9 . . ?
O2' C4' C5' 107.29(13) . . ?
O2' C4' H4'A 110.3 . . ?
C5' C4' H4'A 110.3 . . ?
O2' C4' H4'B 110.3 . . ?
C5' C4' H4'B 110.3 . . ?
H4'A C4' H4'B 108.5 . . ?
C4' C5' N1' 108.15(14) . . ?
C4' C5' H5'A 110.1 . . ?
N1' C5' H5'A 110.1 . . ?
C4' C5' H5'B 110.1 . . ?
N1' C5' H5'B 110.1 . . ?
H5'A C5' H5'B 108.4 . . ?
C14 N1S C6 108.48(11) . . ?
C14 N1S C18 111.04(12) . . ?
C6 N1S C18 108.42(11) . . ?
C14 N1S C10 108.68(11) . . ?
C6 N1S C10 111.35(12) . . ?
C18 N1S C10 108.88(11) . . ?
C7 C6 N1S 115.73(12) . . ?
C7 C6 H6A 108.3 . . ?
N1S C6 H6A 108.3 . . ?
C7 C6 H6B 108.3 . . ?
N1S C6 H6B 108.3 . . ?
H6A C6 H6B 107.4 . . ?
C6 C7 C8 109.91(14) . . ?
C6 C7 H7A 109.7 . . ?
C8 C7 H7A 109.7 . . ?
C6 C7 H7B 109.7 . . ?
C8 C7 H7B 109.7 . . ?
H7A C7 H7B 108.2 . . ?
C7 C8 C9 112.25(15) . . ?
C7 C8 C9" 111.6(4) . . ?
C7 C8 H8A 109.1 . . ?
C9 C8 H8A 109.1 . . ?
C7 C8 H8B 109.2 . . ?
C9 C8 H8B 109.2 . . ?
H8A C8 H8B 107.9 . . ?
C7 C8 H8C 109.2 . . ?
C9" C8 H8C 109.3 . . ?
C7 C8 H8D 109.3 . . ?
C9" C8 H8D 109.4 . . ?
H8C C8 H8D 108.0 . . ?
C8 C9 H9A 109.5 . . ?
C8 C9 H9B 109.5 . . ?
H9A C9 H9B 109.5 . . ?
C8 C9 H9C 109.5 . . ?
H9A C9 H9C 109.5 . . ?
H9B C9 H9C 109.5 . . ?
C8 C9" H9"A 109.5 . . ?
C8 C9" H9"B 109.5 . . ?
H9"A C9" H9"B 109.5 . . ?
C8 C9" H9"C 109.5 . . ?
H9"A C9" H9"C 109.5 . . ?
H9"B C9" H9"C 109.5 . . ?
C11 C10 N1S 116.01(13) . . ?
C11 C10 H10A 108.3 . . ?
N1S C10 H10A 108.3 . . ?
C11 C10 H10B 108.3 . . ?
N1S C10 H10B 108.3 . . ?
H10A C10 H10B 107.4 . . ?
C10 C11 C12 109.64(14) . . ?
C10 C11 H11A 109.7 . . ?
C12 C11 H11A 109.7 . . ?
C10 C11 H11B 109.7 . . ?
C12 C11 H11B 109.7 . . ?
H11A C11 H11B 108.2 . . ?
C13 C12 C11 112.12(15) . . ?
C13 C12 H12A 109.2 . . ?
C11 C12 H12A 109.2 . . ?
C13 C12 H12B 109.2 . . ?
C11 C12 H12B 109.2 . . ?
H12A C12 H12B 107.9 . . ?
C12 C13 H13A 109.5 . . ?
C12 C13 H13B 109.5 . . ?
H13A C13 H13B 109.5 . . ?
C12 C13 H13C 109.5 . . ?
H13A C13 H13C 109.5 . . ?
H13B C13 H13C 109.5 . . ?
N1S C14 C15 115.35(12) . . ?
N1S C14 H14A 108.4 . . ?
C15 C14 H14A 108.4 . . ?
N1S C14 H14B 108.4 . . ?
C15 C14 H14B 108.4 . . ?
H14A C14 H14B 107.5 . . ?
C16 C15 C14 110.95(14) . . ?
C16 C15 H15A 109.4 . . ?
C14 C15 H15A 109.4 . . ?
C16 C15 H15B 109.4 . . ?
C14 C15 H15B 109.4 . . ?
H15A C15 H15B 108.0 . . ?
C15 C16 C17 112.44(16) . . ?
C15 C16 H16A 109.1 . . ?
C17 C16 H16A 109.1 . . ?
C15 C16 H16B 109.1 . . ?
C17 C16 H16B 109.1 . . ?
H16A C16 H16B 107.8 . . ?
C16 C17 H17A 109.5 . . ?
C16 C17 H17B 109.5 . . ?
H17A C17 H17B 109.5 . . ?
C16 C17 H17C 109.5 . . ?
H17A C17 H17C 109.5 . . ?
H17B C17 H17C 109.5 . . ?
C19 C18 N1S 115.93(12) . . ?
C19 C18 H18A 108.3 . . ?
N1S C18 H18A 108.3 . . ?
C19 C18 H18B 108.3 . . ?
N1S C18 H18B 108.3 . . ?
H18A C18 H18B 107.4 . . ?
C18 C19 C20 110.34(13) . . ?
C18 C19 H19A 109.6 . . ?
C20 C19 H19A 109.6 . . ?
C18 C19 H19B 109.6 . . ?
C20 C19 H19B 109.6 . . ?
H19A C19 H19B 108.1 . . ?
C21 C20 C19 112.20(15) . . ?
C21 C20 H20A 109.2 . . ?
C19 C20 H20A 109.2 . . ?
C21 C20 H20B 109.2 . . ?
C19 C20 H20B 109.2 . . ?
H20A C20 H20B 107.9 . . ?
C20 C21 H21A 109.5 . . ?
C20 C21 H21B 109.5 . . ?
H21A C21 H21B 109.5 . . ?
C20 C21 H21C 109.5 . . ?
H21A C21 H21C 109.5 . . ?
H21B C21 H21C 109.5 . . ?

loop_
_geom_bond_atom_site_label_1
_geom_bond_atom_site_label_2
_geom_bond_distance
_geom_bond_site_symmetry_2
_geom_bond_publ_flag
Na1 O1" 2.382(8) . ?
Na1 O1 2.411(2) . ?
Na1 O2 2.422(3) . ?
Na1 O2' 2.4275(13) . ?
Na1 O1' 2.4395(12) . ?
Na1 O2" 2.446(9) . ?
Na1 N1' 2.5513(16) . ?
Na1 N1 2.7045(16) . ?
C1 B5 1.588(3) . ?
C1 B3 1.591(3) . ?
C1 B2 1.598(2) . ?
C1 B4 1.605(3) . ?
C1 H1 1.1200 . ?
B2 B9 1.802(3) . ?
B2 B6 1.825(3) . ?
B2 B3 1.825(3) . ?
B2 B5 1.827(3) . ?
B2 H2 1.1200 . ?
B3 B6 1.810(3) . ?
B3 B7 1.815(3) . ?
B3 B4 1.827(3) . ?
B3 H3 1.1200 . ?
B4 B8 1.801(3) . ?
B4 B7 1.803(3) . ?
B4 B5 1.839(3) . ?
B4 H4 1.1200 . ?
B5 B9 1.802(3) . ?
B5 B8 1.806(3) . ?
B5 H5 1.1200 . ?
B6 O1" 1.391(8) . ?
B6 O1 1.452(3) . ?
B6 B10 1.700(3) . ?
B6 B9 1.853(3) . ?
B6 B7 1.860(3) . ?
B7 B10 1.691(3) . ?
B7 B8 1.830(3) . ?
B7 H7 1.1200 . ?
B8 B10 1.691(3) . ?
B8 B9 1.830(3) . ?
B8 H8 1.1200 . ?
B9 B10 1.700(3) . ?
B9 H9 1.1200 . ?
B10 H10 1.1200 . ?
O1 C2 1.422(3) . ?
O2 C3 1.429(3) . ?
O2 C4 1.434(3) . ?
C2 C3 1.505(3) . ?
C2 H2A 0.9900 . ?
C2 H2B 0.9900 . ?
C3 H3A 0.9900 . ?
C3 H3B 0.9900 . ?
O1" C2" 1.418(11) . ?
O2" C3" 1.431(11) . ?
O2" C4 1.475(9) . ?
C2" C3" 1.490(12) . ?
C2" H2"A 0.9900 . ?
C2" H2"B 0.9900 . ?
C3" H3"A 0.9900 . ?
C3" H3"B 0.9900 . ?
N1 N2 1.238(2) . ?
N1 C5 1.483(2) . ?
N2 N3 1.130(2) . ?
C4 C5 1.499(2) . ?
C4 H4A 0.9900 . ?
C4 H4B 0.9900 . ?
C5 H5A 0.9900 . ?
C5 H5B 0.9900 . ?
C1' B2' 1.595(3) . ?
C1' B3' 1.601(3) . ?
C1' B5' 1.602(3) . ?
C1' B4' 1.605(3) . ?
C1' H1' 1.1200 . ?
B2' B9' 1.809(3) . ?
B2' B6' 1.821(3) . ?
B2' B5' 1.827(3) . ?
B2' B3' 1.840(3) . ?
B2' H2' 1.1200 . ?
B3' B7' 1.811(3) . ?
B3' B6' 1.826(3) . ?
B3' B4' 1.832(3) . ?
B3' H3' 1.1200 . ?
B4' B8' 1.810(3) . ?
B4' B7' 1.816(3) . ?
B4' B5' 1.848(3) . ?
B4' H4' 1.1200 . ?
B5' B9' 1.808(3) . ?
B5' B8' 1.812(3) . ?
B5' H5' 1.1200 . ?
B6' O1' 1.425(2) . ?
B6' B10' 1.704(2) . ?
B6' B9' 1.862(3) . ?
B6' B7' 1.867(3) . ?
B7' B10' 1.691(3) . ?
B7' B8' 1.835(3) . ?
B7' H7' 1.1200 . ?
B8' B10' 1.690(3) . ?
B8' B9' 1.840(3) . ?
B8' H8' 1.1200 . ?
B9' B10' 1.701(3) . ?
B9' H9' 1.1200 . ?
B10' H10' 1.1200 . ?
O1' C2' 1.4323(19) . ?
O2' C3' 1.425(2) . ?
O2' C4' 1.429(2) . ?
N1' N2' 1.224(2) . ?
N1' C5' 1.495(2) . ?
N2' N3' 1.135(2) . ?
C2' C3' 1.504(2) . ?
C2' H2'A 0.9900 . ?
C2' H2'B 0.9900 . ?
C3' H3'A 0.9900 . ?
C3' H3'B 0.9900 . ?
C4' C5' 1.493(3) . ?
C4' H4'A 0.9900 . ?
C4' H4'B 0.9900 . ?
C5' H5'A 0.9900 . ?
C5' H5'B 0.9900 . ?
N1S C14 1.5160(19) . ?
N1S C6 1.5205(19) . ?
N1S C18 1.5255(19) . ?
N1S C10 1.5259(19) . ?
C6 C7 1.519(2) . ?
C6 H6A 0.9900 . ?
C6 H6B 0.9900 . ?
C7 C8 1.525(2) . ?
C7 H7A 0.9900 . ?
C7 H7B 0.9900 . ?
C8 C9 1.547(3) . ?
C8 C9" 1.564(10) . ?
C8 H8A 0.9899 . ?
C8 H8B 0.9900 . ?
C8 H8C 0.9600 . ?
C8 H8D 0.9599 . ?
C9 H9A 0.9800 . ?
C9 H9B 0.9800 . ?
C9 H9C 0.9800 . ?
C9" H9"A 0.9800 . ?
C9" H9"B 0.9800 . ?
C9" H9"C 0.9800 . ?
C10 C11 1.513(2) . ?
C10 H10A 0.9900 . ?
C10 H10B 0.9900 . ?
C11 C12 1.522(2) . ?
C11 H11A 0.9900 . ?
C11 H11B 0.9900 . ?
C12 C13 1.520(2) . ?
C12 H12A 0.9900 . ?
C12 H12B 0.9900 . ?
C13 H13A 0.9800 . ?
C13 H13B 0.9800 . ?
C13 H13C 0.9800 . ?
C14 C15 1.518(2) . ?
C14 H14A 0.9900 . ?
C14 H14B 0.9900 . ?
C15 C16 1.514(2) . ?
C15 H15A 0.9900 . ?
C15 H15B 0.9900 . ?
C16 C17 1.515(3) . ?
C16 H16A 0.9900 . ?
C16 H16B 0.9900 . ?
C17 H17A 0.9800 . ?
C17 H17B 0.9800 . ?
C17 H17C 0.9800 . ?
C18 C19 1.515(2) . ?
C18 H18A 0.9900 . ?
C18 H18B 0.9900 . ?
C19 C20 1.527(2) . ?
C19 H19A 0.9900 . ?
C19 H19B 0.9900 . ?
C20 C21 1.512(3) . ?
C20 H20A 0.9900 . ?
C20 H20B 0.9900 . ?
C21 H21A 0.9800 . ?
C21 H21B 0.9800 . ?
C21 H21C 0.9800 . ?

loop_
_geom_torsion_atom_site_label_1
_geom_torsion_atom_site_label_2
_geom_torsion_atom_site_label_3
_geom_torsion_atom_site_label_4
_geom_torsion
_geom_torsion_site_symmetry_1
_geom_torsion_site_symmetry_2
_geom_torsion_site_symmetry_3
_geom_torsion_site_symmetry_4
_geom_torsion_publ_flag
B5 C1 B2 B9 -27.34(14) . . . . ?
B3 C1 B2 B9 91.81(14) . . . . ?
B4 C1 B2 B9 32.67(18) . . . . ?
B5 C1 B2 B6 -92.54(14) . . . . ?
B3 C1 B2 B6 26.61(13) . . . . ?
B4 C1 B2 B6 -32.53(18) . . . . ?
B5 C1 B2 B3 -119.16(14) . . . . ?
B4 C1 B2 B3 -59.15(14) . . . . ?
B3 C1 B2 B5 119.16(14) . . . . ?
B4 C1 B2 B5 60.01(14) . . . . ?
B5 C1 B3 B6 32.70(18) . . . . ?
B2 C1 B3 B6 -27.04(13) . . . . ?
B4 C1 B3 B6 92.78(15) . . . . ?
B5 C1 B3 B7 -33.20(18) . . . . ?
B2 C1 B3 B7 -92.94(13) . . . . ?
B4 C1 B3 B7 26.88(14) . . . . ?
B5 C1 B3 B2 59.73(13) . . . . ?
B4 C1 B3 B2 119.82(14) . . . . ?
B5 C1 B3 B4 -60.09(14) . . . . ?
B2 C1 B3 B4 -119.82(14) . . . . ?
B9 B2 B3 C1 -104.19(15) . . . . ?
B6 B2 B3 C1 -150.49(14) . . . . ?
B5 B2 B3 C1 -45.48(12) . . . . ?
C1 B2 B3 B6 150.49(14) . . . . ?
B9 B2 B3 B6 46.30(12) . . . . ?
B5 B2 B3 B6 105.01(13) . . . . ?
C1 B2 B3 B7 104.30(14) . . . . ?
B9 B2 B3 B7 0.11(16) . . . . ?
B6 B2 B3 B7 -46.19(11) . . . . ?
B5 B2 B3 B7 58.82(14) . . . . ?
C1 B2 B3 B4 45.65(12) . . . . ?
B9 B2 B3 B4 -58.53(14) . . . . ?
B6 B2 B3 B4 -104.83(13) . . . . ?
B5 B2 B3 B4 0.18(13) . . . . ?
B5 C1 B4 B8 27.16(15) . . . . ?
B3 C1 B4 B8 -91.85(15) . . . . ?
B2 C1 B4 B8 -32.65(19) . . . . ?
B5 C1 B4 B7 91.92(16) . . . . ?
B3 C1 B4 B7 -27.08(14) . . . . ?
B2 C1 B4 B7 32.12(19) . . . . ?
B5 C1 B4 B3 119.00(14) . . . . ?
B2 C1 B4 B3 59.20(13) . . . . ?
B3 C1 B4 B5 -119.00(14) . . . . ?
B2 C1 B4 B5 -59.80(14) . . . . ?
B6 B3 B4 C1 -105.08(14) . . . . ?
B7 B3 B4 C1 -150.20(15) . . . . ?
B2 B3 B4 C1 -45.50(12) . . . . ?
C1 B3 B4 B8 103.88(15) . . . . ?
B6 B3 B4 B8 -1.20(16) . . . . ?
B7 B3 B4 B8 -46.32(12) . . . . ?
B2 B3 B4 B8 58.39(14) . . . . ?
C1 B3 B4 B7 150.20(15) . . . . ?
B6 B3 B4 B7 45.12(12) . . . . ?
B2 B3 B4 B7 104.70(12) . . . . ?
C1 B3 B4 B5 45.32(12) . . . . ?
B6 B3 B4 B5 -59.76(14) . . . . ?
B7 B3 B4 B5 -104.88(14) . . . . ?
B2 B3 B4 B5 -0.18(13) . . . . ?
B3 C1 B5 B9 -32.19(18) . . . . ?
B2 C1 B5 B9 27.42(14) . . . . ?
B4 C1 B5 B9 -91.89(15) . . . . ?
B3 C1 B5 B8 32.54(19) . . . . ?
B2 C1 B5 B8 92.16(16) . . . . ?
B4 C1 B5 B8 -27.16(15) . . . . ?
B3 C1 B5 B2 -59.62(13) . . . . ?
B4 C1 B5 B2 -119.32(14) . . . . ?
B3 C1 B5 B4 59.70(14) . . . . ?
B2 C1 B5 B4 119.32(14) . . . . ?
B9 B2 B5 C1 149.61(15) . . . . ?
B6 B2 B5 C1 104.11(14) . . . . ?
B3 B2 B5 C1 45.60(11) . . . . ?
C1 B2 B5 B9 -149.61(15) . . . . ?
B6 B2 B5 B9 -45.50(12) . . . . ?
B3 B2 B5 B9 -104.01(13) . . . . ?
C1 B2 B5 B8 -104.28(15) . . . . ?
B9 B2 B5 B8 45.33(13) . . . . ?
B6 B2 B5 B8 -0.17(16) . . . . ?
B3 B2 B5 B8 -58.68(14) . . . . ?
C1 B2 B5 B4 -45.78(12) . . . . ?
B9 B2 B5 B4 103.83(14) . . . . ?
B6 B2 B5 B4 58.33(14) . . . . ?
B3 B2 B5 B4 -0.17(13) . . . . ?
B8 B4 B5 C1 -149.75(16) . . . . ?
B7 B4 B5 C1 -104.61(15) . . . . ?
B3 B4 B5 C1 -45.60(12) . . . . ?
C1 B4 B5 B9 104.63(15) . . . . ?
B8 B4 B5 B9 -45.11(13) . . . . ?
B7 B4 B5 B9 0.02(16) . . . . ?
B3 B4 B5 B9 59.03(14) . . . . ?
C1 B4 B5 B8 149.75(16) . . . . ?
B7 B4 B5 B8 45.13(13) . . . . ?
B3 B4 B5 B8 104.15(13) . . . . ?
C1 B4 B5 B2 45.77(11) . . . . ?
B8 B4 B5 B2 -103.97(14) . . . . ?
B7 B4 B5 B2 -58.84(15) . . . . ?
B3 B4 B5 B2 0.17(13) . . . . ?
C1 B3 B6 O1" 123.1(5) . . . . ?
B7 B3 B6 O1" -135.3(5) . . . . ?
B2 B3 B6 O1" 97.6(5) . . . . ?
B4 B3 B6 O1" -179.1(5) . . . . ?
C1 B3 B6 O1 132.56(17) . . . . ?
B7 B3 B6 O1 -125.89(18) . . . . ?
B2 B3 B6 O1 107.07(17) . . . . ?
B4 B3 B6 O1 -169.68(16) . . . . ?
C1 B3 B6 B10 -77.44(18) . . . . ?
B7 B3 B6 B10 24.11(13) . . . . ?
B2 B3 B6 B10 -102.93(15) . . . . ?
B4 B3 B6 B10 -19.68(18) . . . . ?
C1 B3 B6 B2 25.49(12) . . . . ?
B7 B3 B6 B2 127.04(13) . . . . ?
B4 B3 B6 B2 83.25(13) . . . . ?
C1 B3 B6 B9 -18.93(16) . . . . ?
B7 B3 B6 B9 82.62(12) . . . . ?
B2 B3 B6 B9 -44.42(11) . . . . ?
B4 B3 B6 B9 38.82(14) . . . . ?
C1 B3 B6 B7 -101.55(15) . . . . ?
B2 B3 B6 B7 -127.04(13) . . . . ?
B4 B3 B6 B7 -43.79(12) . . . . ?
C1 B2 B6 O1" -151.9(4) . . . . ?
B9 B2 B6 O1" 107.0(4) . . . . ?
B3 B2 B6 O1" -126.7(4) . . . . ?
B5 B2 B6 O1" 151.4(4) . . . . ?
C1 B2 B6 O1 -126.22(18) . . . . ?
B9 B2 B6 O1 132.64(19) . . . . ?
B3 B2 B6 O1 -101.03(18) . . . . ?
B5 B2 B6 O1 177.06(17) . . . . ?
C1 B2 B6 B10 77.51(16) . . . . ?
B9 B2 B6 B10 -23.64(13) . . . . ?
B3 B2 B6 B10 102.69(14) . . . . ?
B5 B2 B6 B10 20.79(17) . . . . ?
C1 B2 B6 B3 -25.18(12) . . . . ?
B9 B2 B6 B3 -126.33(13) . . . . ?
B5 B2 B6 B3 -81.91(13) . . . . ?
C1 B2 B6 B9 101.15(14) . . . . ?
B3 B2 B6 B9 126.33(13) . . . . ?
B5 B2 B6 B9 44.43(12) . . . . ?
C1 B2 B6 B7 19.24(16) . . . . ?
B9 B2 B6 B7 -81.91(12) . . . . ?
B3 B2 B6 B7 44.42(11) . . . . ?
B5 B2 B6 B7 -37.48(14) . . . . ?
C1 B4 B7 B10 -77.03(18) . . . . ?
B8 B4 B7 B10 23.53(13) . . . . ?
B3 B4 B7 B10 -102.46(14) . . . . ?
B5 B4 B7 B10 -20.72(18) . . . . ?
C1 B4 B7 B3 25.42(13) . . . . ?
B8 B4 B7 B3 125.98(13) . . . . ?
B5 B4 B7 B3 81.73(13) . . . . ?
C1 B4 B7 B8 -100.56(16) . . . . ?
B3 B4 B7 B8 -125.98(13) . . . . ?
B5 B4 B7 B8 -44.25(12) . . . . ?
C1 B4 B7 B6 -17.95(18) . . . . ?
B8 B4 B7 B6 82.61(13) . . . . ?
B3 B4 B7 B6 -43.38(11) . . . . ?
B5 B4 B7 B6 38.36(16) . . . . ?
C1 B3 B7 B10 78.50(17) . . . . ?
B6 B3 B7 B10 -24.27(14) . . . . ?
B2 B3 B7 B10 21.08(17) . . . . ?
B4 B3 B7 B10 104.18(16) . . . . ?
C1 B3 B7 B4 -25.68(13) . . . . ?
B6 B3 B7 B4 -128.45(14) . . . . ?
B2 B3 B7 B4 -83.10(13) . . . . ?
C1 B3 B7 B8 19.54(16) . . . . ?
B6 B3 B7 B8 -83.23(13) . . . . ?
B2 B3 B7 B8 -37.88(15) . . . . ?
B4 B3 B7 B8 45.22(13) . . . . ?
C1 B3 B7 B6 102.77(14) . . . . ?
B2 B3 B7 B6 45.35(11) . . . . ?
B4 B3 B7 B6 128.45(14) . . . . ?
O1" B6 B7 B10 -85.6(6) . . . . ?
O1 B6 B7 B10 -115.2(2) . . . . ?
B3 B6 B7 B10 152.75(16) . . . . ?
B2 B6 B7 B10 107.76(15) . . . . ?
B9 B6 B7 B10 49.99(13) . . . . ?
O1" B6 B7 B4 165.9(6) . . . . ?
O1 B6 B7 B4 136.4(2) . . . . ?
B10 B6 B7 B4 -108.45(16) . . . . ?
B3 B6 B7 B4 44.31(12) . . . . ?
B2 B6 B7 B4 -0.69(15) . . . . ?
B9 B6 B7 B4 -58.46(14) . . . . ?
O1" B6 B7 B3 121.6(6) . . . . ?
O1 B6 B7 B3 92.1(2) . . . . ?
B10 B6 B7 B3 -152.75(16) . . . . ?
B2 B6 B7 B3 -45.00(11) . . . . ?
B9 B6 B7 B3 -102.77(13) . . . . ?
O1" B6 B7 B8 -135.5(6) . . . . ?
O1 B6 B7 B8 -165.0(2) . . . . ?
B10 B6 B7 B8 -49.83(13) . . . . ?
B3 B6 B7 B8 102.93(13) . . . . ?
B2 B6 B7 B8 57.93(13) . . . . ?
B9 B6 B7 B8 0.16(13) . . . . ?
C1 B4 B8 B10 78.67(18) . . . . ?
B7 B4 B8 B10 -23.54(13) . . . . ?
B3 B4 B8 B10 22.17(18) . . . . ?
B5 B4 B8 B10 104.18(16) . . . . ?
C1 B4 B8 B5 -25.51(14) . . . . ?
B7 B4 B8 B5 -127.72(14) . . . . ?
B3 B4 B8 B5 -82.01(13) . . . . ?
C1 B4 B8 B7 102.21(15) . . . . ?
B3 B4 B8 B7 45.72(12) . . . . ?
B5 B4 B8 B7 127.72(14) . . . . ?
C1 B4 B8 B9 18.83(18) . . . . ?
B7 B4 B8 B9 -83.38(14) . . . . ?
B3 B4 B8 B9 -37.66(16) . . . . ?
B5 B4 B8 B9 44.34(13) . . . . ?
C1 B5 B8 B10 -77.95(19) . . . . ?
B9 B5 B8 B10 23.73(14) . . . . ?
B2 B5 B8 B10 -20.80(19) . . . . ?
B4 B5 B8 B10 -103.85(16) . . . . ?
C1 B5 B8 B4 25.90(14) . . . . ?
B9 B5 B8 B4 127.58(14) . . . . ?
B2 B5 B8 B4 83.05(14) . . . . ?
C1 B5 B8 B7 -18.43(19) . . . . ?
B9 B5 B8 B7 83.25(14) . . . . ?
B2 B5 B8 B7 38.72(17) . . . . ?
B4 B5 B8 B7 -44.33(12) . . . . ?
C1 B5 B8 B9 -101.68(16) . . . . ?
B2 B5 B8 B9 -44.53(12) . . . . ?
B4 B5 B8 B9 -127.58(14) . . . . ?
B4 B7 B8 B10 153.89(15) . . . . ?
B3 B7 B8 B10 107.95(13) . . . . ?
B6 B7 B8 B10 49.63(11) . . . . ?
B10 B7 B8 B4 -153.89(15) . . . . ?
B3 B7 B8 B4 -45.94(12) . . . . ?
B6 B7 B8 B4 -104.27(13) . . . . ?
B10 B7 B8 B5 -108.56(15) . . . . ?
B4 B7 B8 B5 45.34(13) . . . . ?
B3 B7 B8 B5 -0.61(16) . . . . ?
B6 B7 B8 B5 -58.93(15) . . . . ?
B10 B7 B8 B9 -49.79(12) . . . . ?
B4 B7 B8 B9 104.11(14) . . . . ?
B3 B7 B8 B9 58.17(14) . . . . ?
B6 B7 B8 B9 -0.16(13) . . . . ?
C1 B2 B9 B10 -78.00(18) . . . . ?
B6 B2 B9 B10 23.82(14) . . . . ?
B3 B2 B9 B10 -21.33(18) . . . . ?
B5 B2 B9 B10 -103.78(16) . . . . ?
C1 B2 B9 B5 25.79(13) . . . . ?
B6 B2 B9 B5 127.60(13) . . . . ?
B3 B2 B9 B5 82.46(13) . . . . ?
C1 B2 B9 B8 -18.80(18) . . . . ?
B6 B2 B9 B8 83.02(13) . . . . ?
B3 B2 B9 B8 37.87(16) . . . . ?
B5 B2 B9 B8 -44.58(13) . . . . ?
C1 B2 B9 B6 -101.82(14) . . . . ?
B3 B2 B9 B6 -45.15(11) . . . . ?
B5 B2 B9 B6 -127.60(13) . . . . ?
C1 B5 B9 B10 77.72(18) . . . . ?
B8 B5 B9 B10 -23.54(14) . . . . ?
B2 B5 B9 B10 103.77(15) . . . . ?
B4 B5 B9 B10 20.58(18) . . . . ?
C1 B5 B9 B2 -26.05(13) . . . . ?
B8 B5 B9 B2 -127.32(14) . . . . ?
B4 B5 B9 B2 -83.20(13) . . . . ?
C1 B5 B9 B8 101.27(16) . . . . ?
B2 B5 B9 B8 127.32(14) . . . . ?
B4 B5 B9 B8 44.12(12) . . . . ?
C1 B5 B9 B6 18.54(17) . . . . ?
B8 B5 B9 B6 -82.73(13) . . . . ?
B2 B5 B9 B6 44.59(11) . . . . ?
B4 B5 B9 B6 -38.61(15) . . . . ?
B4 B8 B9 B10 108.42(15) . . . . ?
B5 B8 B9 B10 153.84(15) . . . . ?
B7 B8 B9 B10 49.52(12) . . . . ?
B10 B8 B9 B2 -108.51(15) . . . . ?
B4 B8 B9 B2 -0.09(17) . . . . ?
B5 B8 B9 B2 45.33(13) . . . . ?
B7 B8 B9 B2 -58.99(15) . . . . ?
B10 B8 B9 B5 -153.84(15) . . . . ?
B4 B8 B9 B5 -45.41(13) . . . . ?
B7 B8 B9 B5 -104.31(14) . . . . ?
B10 B8 B9 B6 -49.36(12) . . . . ?
B4 B8 B9 B6 59.06(15) . . . . ?
B5 B8 B9 B6 104.47(13) . . . . ?
B7 B8 B9 B6 0.16(13) . . . . ?
O1" B6 B9 B10 102.1(4) . . . . ?
O1 B6 B9 B10 113.6(3) . . . . ?
B3 B6 B9 B10 -108.12(14) . . . . ?
B2 B6 B9 B10 -153.48(15) . . . . ?
B7 B6 B9 B10 -49.61(12) . . . . ?
O1" B6 B9 B2 -104.4(4) . . . . ?
O1 B6 B9 B2 -92.9(3) . . . . ?
B10 B6 B9 B2 153.48(15) . . . . ?
B3 B6 B9 B2 45.36(11) . . . . ?
B7 B6 B9 B2 103.87(12) . . . . ?
O1" B6 B9 B5 -149.6(4) . . . . ?
O1 B6 B9 B5 -138.1(2) . . . . ?
B10 B6 B9 B5 108.30(15) . . . . ?
B3 B6 B9 B5 0.18(15) . . . . ?
B2 B6 B9 B5 -45.18(12) . . . . ?
B7 B6 B9 B5 58.68(13) . . . . ?
O1" B6 B9 B8 151.6(4) . . . . ?
O1 B6 B9 B8 163.0(2) . . . . ?
B10 B6 B9 B8 49.46(13) . . . . ?
B3 B6 B9 B8 -58.67(14) . . . . ?
B2 B6 B9 B8 -104.03(14) . . . . ?
B7 B6 B9 B8 -0.16(13) . . . . ?
B4 B7 B10 B8 -24.12(14) . . . . ?
B3 B7 B10 B8 -89.84(14) . . . . ?
B6 B7 B10 B8 -114.68(14) . . . . ?
B4 B7 B10 B6 90.57(15) . . . . ?
B3 B7 B10 B6 24.85(14) . . . . ?
B8 B7 B10 B6 114.68(14) . . . . ?
B4 B7 B10 B9 32.54(18) . . . . ?
B3 B7 B10 B9 -33.18(18) . . . . ?
B8 B7 B10 B9 56.66(14) . . . . ?
B6 B7 B10 B9 -58.03(12) . . . . ?
B4 B8 B10 B7 24.17(14) . . . . ?
B5 B8 B10 B7 91.02(15) . . . . ?
B9 B8 B10 B7 115.25(13) . . . . ?
B4 B8 B10 B6 -33.80(18) . . . . ?
B5 B8 B10 B6 33.05(18) . . . . ?
B7 B8 B10 B6 -57.97(12) . . . . ?
B9 B8 B10 B6 57.28(12) . . . . ?
B4 B8 B10 B9 -91.08(15) . . . . ?
B5 B8 B10 B9 -24.23(14) . . . . ?
B7 B8 B10 B9 -115.25(13) . . . . ?
O1" B6 B10 B7 138.8(4) . . . . ?
O1 B6 B10 B7 118.2(2) . . . . ?
B3 B6 B10 B7 -24.91(14) . . . . ?
B2 B6 B10 B7 -89.93(14) . . . . ?
B9 B6 B10 B7 -114.04(14) . . . . ?
O1" B6 B10 B8 -164.0(4) . . . . ?
O1 B6 B10 B8 175.4(2) . . . . ?
B3 B6 B10 B8 32.36(17) . . . . ?
B2 B6 B10 B8 -32.66(17) . . . . ?
B9 B6 B10 B8 -56.78(13) . . . . ?
B7 B6 B10 B8 57.27(13) . . . . ?
O1" B6 B10 B9 -107.2(4) . . . . ?
O1 B6 B10 B9 -127.8(2) . . . . ?
B3 B6 B10 B9 89.14(15) . . . . ?
B2 B6 B10 B9 24.11(14) . . . . ?
B7 B6 B10 B9 114.04(14) . . . . ?
B2 B9 B10 B7 33.75(18) . . . . ?
B5 B9 B10 B7 -32.57(18) . . . . ?
B8 B9 B10 B7 -56.80(13) . . . . ?
B6 B9 B10 B7 58.37(12) . . . . ?
B2 B9 B10 B8 90.55(16) . . . . ?
B5 B9 B10 B8 24.23(14) . . . . ?
B6 B9 B10 B8 115.17(13) . . . . ?
B2 B9 B10 B6 -24.62(14) . . . . ?
B5 B9 B10 B6 -90.94(14) . . . . ?
B8 B9 B10 B6 -115.17(13) . . . . ?
B10 B6 O1 C2 -7.0(3) . . . . ?
B3 B6 O1 C2 136.1(2) . . . . ?
B2 B6 O1 C2 -158.05(18) . . . . ?
B9 B6 O1 C2 -88.4(3) . . . . ?
B7 B6 O1 C2 69.2(3) . . . . ?
B10 B6 O1 Na1 124.41(18) . . . . ?
B3 B6 O1 Na1 -92.55(17) . . . . ?
B2 B6 O1 Na1 -26.7(2) . . . . ?
B9 B6 O1 Na1 43.0(3) . . . . ?
B7 B6 O1 Na1 -159.45(14) . . . . ?
B6 O1 C2 C3 79.9(3) . . . . ?
Na1 O1 C2 C3 -54.5(2) . . . . ?
C4 O2 C3 C2 -175.6(2) . . . . ?
Na1 O2 C3 C2 -30.0(3) . . . . ?
O1 C2 C3 O2 57.2(3) . . . . ?
B10 B6 O1" C2" -8.6(8) . . . . ?
B3 B6 O1" C2" 150.4(5) . . . . ?
B2 B6 O1" C2" -137.9(6) . . . . ?
B9 B6 O1" C2" -72.0(7) . . . . ?
B7 B6 O1" C2" 56.6(10) . . . . ?
B10 B6 O1" Na1 141.7(3) . . . . ?
B3 B6 O1" Na1 -59.2(7) . . . . ?
B2 B6 O1" Na1 12.4(6) . . . . ?
B9 B6 O1" Na1 78.3(5) . . . . ?
B7 B6 O1" Na1 -153.1(3) . . . . ?
B6 O1" C2" C3" -177.3(6) . . . . ?
Na1 O1" C2" C3" 30.6(8) . . . . ?
C4 O2" C3" C2" -76.2(8) . . . . ?
Na1 O2" C3" C2" 51.0(7) . . . . ?
O1" C2" C3" O2" -57.4(9) . . . . ?
C3 O2 C4 C5 155.1(2) . . . . ?
Na1 O2 C4 C5 12.0(3) . . . . ?
C3" O2" C4 C5 166.1(5) . . . . ?
Na1 O2" C4 C5 46.3(4) . . . . ?
N2 N1 C5 C4 -137.31(15) . . . . ?
Na1 N1 C5 C4 65.97(13) . . . . ?
O2 C4 C5 N1 -56.5(2) . . . . ?
O2" C4 C5 N1 -77.7(4) . . . . ?
B3' C1' B2' B9' 92.11(14) . . . . ?
B5' C1' B2' B9' -27.22(14) . . . . ?
B4' C1' B2' B9' 32.69(19) . . . . ?
B3' C1' B2' B6' 26.28(13) . . . . ?
B5' C1' B2' B6' -93.05(14) . . . . ?
B4' C1' B2' B6' -33.14(18) . . . . ?
B3' C1' B2' B5' 119.33(13) . . . . ?
B4' C1' B2' B5' 59.91(14) . . . . ?
B5' C1' B2' B3' -119.33(13) . . . . ?
B4' C1' B2' B3' -59.42(14) . . . . ?
B2' C1' B3' B7' -91.83(14) . . . . ?
B5' C1' B3' B7' -32.31(19) . . . . ?
B4' C1' B3' B7' 27.63(14) . . . . ?
B2' C1' B3' B6' -26.09(13) . . . . ?
B5' C1' B3' B6' 33.43(18) . . . . ?
B4' C1' B3' B6' 93.37(14) . . . . ?
B2' C1' B3' B4' -119.46(14) . . . . ?
B5' C1' B3' B4' -59.94(15) . . . . ?
B5' C1' B3' B2' 59.52(14) . . . . ?
B4' C1' B3' B2' 119.46(14) . . . . ?
B9' B2' B3' C1' -104.68(14) . . . . ?
B6' B2' B3' C1' -151.13(14) . . . . ?
B5' B2' B3' C1' -45.80(12) . . . . ?
C1' B2' B3' B7' 104.71(14) . . . . ?
B9' B2' B3' B7' 0.03(16) . . . . ?
B6' B2' B3' B7' -46.41(12) . . . . ?
B5' B2' B3' B7' 58.91(14) . . . . ?
C1' B2' B3' B6' 151.13(14) . . . . ?
B9' B2' B3' B6' 46.45(12) . . . . ?
B5' B2' B3' B6' 105.33(12) . . . . ?
C1' B2' B3' B4' 45.69(12) . . . . ?
B9' B2' B3' B4' -59.00(14) . . . . ?
B6' B2' B3' B4' -105.44(12) . . . . ?
B5' B2' B3' B4' -0.12(13) . . . . ?
B2' C1' B4' B8' -32.09(19) . . . . ?
B3' C1' B4' B8' -91.89(15) . . . . ?
B5' C1' B4' B8' 27.42(14) . . . . ?
B2' C1' B4' B7' 32.33(19) . . . . ?
B3' C1' B4' B7' -27.47(14) . . . . ?
B5' C1' B4' B7' 91.84(16) . . . . ?
B2' C1' B4' B3' 59.80(14) . . . . ?
B5' C1' B4' B3' 119.31(14) . . . . ?
B2' C1' B4' B5' -59.51(14) . . . . ?
B3' C1' B4' B5' -119.31(14) . . . . ?
B7' B3' B4' C1' -149.51(16) . . . . ?
B6' B3' B4' C1' -103.91(15) . . . . ?
B2' B3' B4' C1' -45.29(12) . . . . ?
C1' B3' B4' B8' 104.00(16) . . . . ?
B7' B3' B4' B8' -45.51(12) . . . . ?
B6' B3' B4' B8' 0.08(16) . . . . ?
B2' B3' B4' B8' 58.71(14) . . . . ?
C1' B3' B4' B7' 149.51(16) . . . . ?
B6' B3' B4' B7' 45.60(12) . . . . ?
B2' B3' B4' B7' 104.22(13) . . . . ?
C1' B3' B4' B5' 45.40(12) . . . . ?
B7' B3' B4' B5' -104.11(13) . . . . ?
B6' B3' B4' B5' -58.51(14) . . . . ?
B2' B3' B4' B5' 0.11(12) . . . . ?
B2' C1' B5' B9' 27.18(13) . . . . ?
B3' C1' B5' B9' -32.70(19) . . . . ?
B4' C1' B5' B9' -92.22(15) . . . . ?
B2' C1' B5' B8' 91.99(15) . . . . ?
B3' C1' B5' B8' 32.12(19) . . . . ?
B4' C1' B5' B8' -27.40(15) . . . . ?
B3' C1' B5' B2' -59.87(13) . . . . ?
B4' C1' B5' B2' -119.39(14) . . . . ?
B2' C1' B5' B4' 119.39(14) . . . . ?
B3' C1' B5' B4' 59.52(14) . . . . ?
B9' B2' B5' C1' 149.93(15) . . . . ?
B6' B2' B5' C1' 104.57(14) . . . . ?
B3' B2' B5' C1' 45.58(11) . . . . ?
C1' B2' B5' B9' -149.93(15) . . . . ?
B6' B2' B5' B9' -45.36(12) . . . . ?
B3' B2' B5' B9' -104.35(12) . . . . ?
C1' B2' B5' B8' -103.97(15) . . . . ?
B9' B2' B5' B8' 45.96(13) . . . . ?
B6' B2' B5' B8' 0.60(17) . . . . ?
B3' B2' B5' B8' -58.39(14) . . . . ?
C1' B2' B5' B4' -45.47(12) . . . . ?
B9' B2' B5' B4' 104.47(13) . . . . ?
B6' B2' B5' B4' 59.11(14) . . . . ?
B3' B2' B5' B4' 0.11(12) . . . . ?
B8' B4' B5' C1' -149.42(16) . . . . ?
B7' B4' B5' C1' -104.34(15) . . . . ?
B3' B4' B5' C1' -45.63(12) . . . . ?
C1' B4' B5' B9' 104.36(15) . . . . ?
B8' B4' B5' B9' -45.06(12) . . . . ?
B7' B4' B5' B9' 0.02(16) . . . . ?
B3' B4' B5' B9' 58.73(14) . . . . ?
C1' B4' B5' B8' 149.42(16) . . . . ?
B7' B4' B5' B8' 45.08(12) . . . . ?
B3' B4' B5' B8' 103.80(13) . . . . ?
C1' B4' B5' B2' 45.51(12) . . . . ?
B8' B4' B5' B2' -103.91(13) . . . . ?
B7' B4' B5' B2' -58.83(14) . . . . ?
B3' B4' B5' B2' -0.12(12) . . . . ?
C1' B2' B6' O1' -132.30(15) . . . . ?
B9' B2' B6' O1' 125.95(15) . . . . ?
B5' B2' B6' O1' 170.14(14) . . . . ?
B3' B2' B6' O1' -107.51(15) . . . . ?
C1' B2' B6' B10' 77.42(17) . . . . ?
B9' B2' B6' B10' -24.33(13) . . . . ?
B5' B2' B6' B10' 19.86(17) . . . . ?
B3' B2' B6' B10' 102.21(14) . . . . ?
C1' B2' B6' B3' -24.80(13) . . . . ?
B9' B2' B6' B3' -126.54(13) . . . . ?
B5' B2' B6' B3' -82.35(13) . . . . ?
C1' B2' B6' B9' 101.75(15) . . . . ?
B5' B2' B6' B9' 44.19(12) . . . . ?
B3' B2' B6' B9' 126.54(13) . . . . ?
C1' B2' B6' B7' 19.54(16) . . . . ?
B9' B2' B6' B7' -82.21(12) . . . . ?
B5' B2' B6' B7' -38.02(15) . . . . ?
B3' B2' B6' B7' 44.33(11) . . . . ?
C1' B3' B6' O1' 129.86(15) . . . . ?
B7' B3' B6' O1' -128.19(15) . . . . ?
B4' B3' B6' O1' -172.68(13) . . . . ?
B2' B3' B6' O1' 105.25(15) . . . . ?
C1' B3' B6' B10' -78.22(16) . . . . ?
B7' B3' B6' B10' 23.72(13) . . . . ?
B4' B3' B6' B10' -20.77(17) . . . . ?
B2' B3' B6' B10' -102.83(14) . . . . ?
C1' B3' B6' B2' 24.61(12) . . . . ?
B7' B3' B6' B2' 126.55(13) . . . . ?
B4' B3' B6' B2' 82.06(13) . . . . ?
C1' B3' B6' B9' -19.82(15) . . . . ?
B7' B3' B6' B9' 82.12(12) . . . . ?
B4' B3' B6' B9' 37.63(14) . . . . ?
B2' B3' B6' B9' -44.43(11) . . . . ?
C1' B3' B6' B7' -101.94(15) . . . . ?
B4' B3' B6' B7' -44.49(12) . . . . ?
B2' B3' B6' B7' -126.55(13) . . . . ?
C1' B3' B7' B10' 77.57(18) . . . . ?
B6' B3' B7' B10' -24.16(13) . . . . ?
B4' B3' B7' B10' 103.73(16) . . . . ?
B2' B3' B7' B10' 20.96(17) . . . . ?
C1' B3' B7' B4' -26.17(14) . . . . ?
B6' B3' B7' B4' -127.90(14) . . . . ?
B2' B3' B7' B4' -82.77(14) . . . . ?
C1' B3' B7' B8' 18.54(17) . . . . ?
B6' B3' B7' B8' -83.19(13) . . . . ?
B4' B3' B7' B8' 44.71(13) . . . . ?
B2' B3' B7' B8' -38.06(15) . . . . ?
C1' B3' B7' B6' 101.73(15) . . . . ?
B4' B3' B7' B6' 127.90(14) . . . . ?
B2' B3' B7' B6' 45.13(11) . . . . ?
C1' B4' B7' B10' -77.22(18) . . . . ?
B8' B4' B7' B10' 23.62(13) . . . . ?
B3' B4' B7' B10' -103.24(14) . . . . ?
B5' B4' B7' B10' -20.66(17) . . . . ?
C1' B4' B7' B3' 26.02(14) . . . . ?
B8' B4' B7' B3' 126.85(14) . . . . ?
B5' B4' B7' B3' 82.58(13) . . . . ?
C1' B4' B7' B8' -100.83(16) . . . . ?
B3' B4' B7' B8' -126.85(14) . . . . ?
B5' B4' B7' B8' -44.27(12) . . . . ?
C1' B4' B7' B6' -18.10(18) . . . . ?
B8' B4' B7' B6' 82.74(13) . . . . ?
B3' B4' B7' B6' -44.12(11) . . . . ?
B5' B4' B7' B6' 38.46(15) . . . . ?
O1' B6' B7' B10' -109.5(2) . . . . ?
B2' B6' B7' B10' 107.56(13) . . . . ?
B3' B6' B7' B10' 153.00(15) . . . . ?
B9' B6' B7' B10' 49.59(11) . . . . ?
O1' B6' B7' B3' 97.53(19) . . . . ?
B10' B6' B7' B3' -153.00(15) . . . . ?
B2' B6' B7' B3' -45.44(12) . . . . ?
B9' B6' B7' B3' -103.42(12) . . . . ?
O1' B6' B7' B4' 142.30(18) . . . . ?
B10' B6' B7' B4' -108.24(15) . . . . ?
B2' B6' B7' B4' -0.68(15) . . . . ?
B3' B6' B7' B4' 44.77(12) . . . . ?
B9' B6' B7' B4' -58.65(13) . . . . ?
O1' B6' B7' B8' -159.03(18) . . . . ?
B10' B6' B7' B8' -49.56(12) . . . . ?
B2' B6' B7' B8' 58.00(13) . . . . ?
B3' B6' B7' B8' 103.44(13) . . . . ?
B9' B6' B7' B8' 0.03(12) . . . . ?
C1' B4' B8' B10' 77.90(18) . . . . ?
B7' B4' B8' B10' -23.68(13) . . . . ?
B3' B4' B8' B10' 21.10(18) . . . . ?
B5' B4' B8' B10' 103.82(16) . . . . ?
C1' B4' B8' B5' -25.91(14) . . . . ?
B7' B4' B8' B5' -127.49(14) . . . . ?
B3' B4' B8' B5' -82.72(14) . . . . ?
C1' B4' B8' B7' 101.58(15) . . . . ?
B3' B4' B8' B7' 44.78(12) . . . . ?
B5' B4' B8' B7' 127.49(14) . . . . ?
C1' B4' B8' B9' 18.21(18) . . . . ?
B7' B4' B8' B9' -83.37(13) . . . . ?
B3' B4' B8' B9' -38.59(16) . . . . ?
B5' B4' B8' B9' 44.13(12) . . . . ?
C1' B5' B8' B10' -78.09(19) . . . . ?
B9' B5' B8' B10' 23.78(14) . . . . ?
B2' B5' B8' B10' -21.35(19) . . . . ?
B4' B5' B8' B10' -104.07(16) . . . . ?
C1' B5' B8' B4' 25.98(14) . . . . ?
B9' B5' B8' B4' 127.85(14) . . . . ?
B2' B5' B8' B4' 82.72(14) . . . . ?
C1' B5' B8' B7' -18.66(18) . . . . ?
B9' B5' B8' B7' 83.21(13) . . . . ?
B2' B5' B8' B7' 38.08(17) . . . . ?
B4' B5' B8' B7' -44.64(13) . . . . ?
C1' B5' B8' B9' -101.87(15) . . . . ?
B2' B5' B8' B9' -45.13(12) . . . . ?
B4' B5' B8' B9' -127.85(14) . . . . ?
B3' B7' B8' B10' 108.31(14) . . . . ?
B4' B7' B8' B10' 153.73(15) . . . . ?
B6' B7' B8' B10' 49.46(11) . . . . ?
B10' B7' B8' B4' -153.73(15) . . . . ?
B3' B7' B8' B4' -45.42(12) . . . . ?
B6' B7' B8' B4' -104.27(12) . . . . ?
B10' B7' B8' B5' -108.18(15) . . . . ?
B3' B7' B8' B5' 0.13(16) . . . . ?
B4' B7' B8' B5' 45.55(13) . . . . ?
B6' B7' B8' B5' -58.72(14) . . . . ?
B10' B7' B8' B9' -49.49(11) . . . . ?
B3' B7' B8' B9' 58.82(14) . . . . ?
B4' B7' B8' B9' 104.24(13) . . . . ?
B6' B7' B8' B9' -0.03(12) . . . . ?
C1' B5' B9' B10' 77.30(17) . . . . ?
B8' B5' B9' B10' -23.56(13) . . . . ?
B2' B5' B9' B10' 102.98(14) . . . . ?
B4' B5' B9' B10' 20.47(17) . . . . ?
C1' B5' B9' B2' -25.67(13) . . . . ?
B8' B5' B9' B2' -126.54(14) . . . . ?
B4' B5' B9' B2' -82.51(13) . . . . ?
C1' B5' B9' B8' 100.87(16) . . . . ?
B2' B5' B9' B8' 126.54(14) . . . . ?
B4' B5' B9' B8' 44.03(12) . . . . ?
C1' B5' B9' B6' 18.20(17) . . . . ?
B8' B5' B9' B6' -82.66(13) . . . . ?
B2' B5' B9' B6' 43.88(11) . . . . ?
B4' B5' B9' B6' -38.63(15) . . . . ?
C1' B2' B9' B10' -77.82(18) . . . . ?
B6' B2' B9' B10' 24.51(13) . . . . ?
B5' B2' B9' B10' -103.66(16) . . . . ?
B3' B2' B9' B10' -20.85(18) . . . . ?
C1' B2' B9' B5' 25.84(13) . . . . ?
B6' B2' B9' B5' 128.18(13) . . . . ?
B3' B2' B9' B5' 82.82(13) . . . . ?
C1' B2' B9' B8' -19.13(17) . . . . ?
B6' B2' B9' B8' 83.21(13) . . . . ?
B5' B2' B9' B8' -44.97(12) . . . . ?
B3' B2' B9' B8' 37.85(15) . . . . ?
C1' B2' B9' B6' -102.33(15) . . . . ?
B5' B2' B9' B6' -128.18(13) . . . . ?
B3' B2' B9' B6' -45.36(11) . . . . ?
B4' B8' B9' B10' 108.41(15) . . . . ?
B5' B8' B9' B10' 153.66(15) . . . . ?
B7' B8' B9' B10' 49.29(11) . . . . ?
B10' B8' B9' B5' -153.66(15) . . . . ?
B4' B8' B9' B5' -45.25(13) . . . . ?
B7' B8' B9' B5' -104.37(13) . . . . ?
B10' B8' B9' B2' -108.03(14) . . . . ?
B4' B8' B9' B2' 0.38(16) . . . . ?
B5' B8' B9' B2' 45.64(12) . . . . ?
B7' B8' B9' B2' -58.73(14) . . . . ?
B10' B8' B9' B6' -49.26(11) . . . . ?
B4' B8' B9' B6' 59.14(14) . . . . ?
B5' B8' B9' B6' 104.40(13) . . . . ?
B7' B8' B9' B6' 0.03(12) . . . . ?
O1' B6' B9' B10' 110.68(19) . . . . ?
B2' B6' B9' B10' -152.53(15) . . . . ?
B3' B6' B9' B10' -107.06(14) . . . . ?
B7' B6' B9' B10' -49.23(11) . . . . ?
O1' B6' B9' B5' -141.38(17) . . . . ?
B10' B6' B9' B5' 107.95(14) . . . . ?
B2' B6' B9' B5' -44.58(12) . . . . ?
B3' B6' B9' B5' 0.89(14) . . . . ?
B7' B6' B9' B5' 58.72(13) . . . . ?
O1' B6' B9' B2' -96.80(18) . . . . ?
B10' B6' B9' B2' 152.53(15) . . . . ?
B3' B6' B9' B2' 45.47(11) . . . . ?
B7' B6' B9' B2' 103.30(12) . . . . ?
O1' B6' B9' B8' 159.88(17) . . . . ?
B10' B6' B9' B8' 49.20(12) . . . . ?
B2' B6' B9' B8' -103.33(13) . . . . ?
B3' B6' B9' B8' -57.86(13) . . . . ?
B7' B6' B9' B8' -0.03(12) . . . . ?
B4' B8' B10' B7' 24.39(14) . . . . ?
B5' B8' B10' B7' 91.22(15) . . . . ?
B9' B8' B10' B7' 115.54(12) . . . . ?
B4' B8' B10' B9' -91.14(15) . . . . ?
B5' B8' B10' B9' -24.32(14) . . . . ?
B7' B8' B10' B9' -115.54(12) . . . . ?
B4' B8' B10' B6' -33.62(17) . . . . ?
B5' B8' B10' B6' 33.21(18) . . . . ?
B7' B8' B10' B6' -58.02(12) . . . . ?
B9' B8' B10' B6' 57.52(12) . . . . ?
B3' B7' B10' B8' -90.13(15) . . . . ?
B4' B7' B10' B8' -24.25(13) . . . . ?
B6' B7' B10' B8' -115.01(13) . . . . ?
B3' B7' B10' B9' -33.22(17) . . . . ?
B4' B7' B10' B9' 32.65(17) . . . . ?
B8' B7' B10' B9' 56.91(12) . . . . ?
B6' B7' B10' B9' -58.10(12) . . . . ?
B3' B7' B10' B6' 24.88(13) . . . . ?
B4' B7' B10' B6' 90.76(14) . . . . ?
B8' B7' B10' B6' 115.01(13) . . . . ?
B5' B9' B10' B8' 24.30(14) . . . . ?
B2' B9' B10' B8' 90.06(15) . . . . ?
B6' B9' B10' B8' 115.29(13) . . . . ?
B5' B9' B10' B7' -32.60(17) . . . . ?
B2' B9' B10' B7' 33.16(17) . . . . ?
B8' B9' B10' B7' -56.90(12) . . . . ?
B6' B9' B10' B7' 58.39(12) . . . . ?
B5' B9' B10' B6' -90.99(14) . . . . ?
B2' B9' B10' B6' -25.23(14) . . . . ?
B8' B9' B10' B6' -115.29(13) . . . . ?
O1' B6' B10' B8' -178.48(15) . . . . ?
B2' B6' B10' B8' -32.19(17) . . . . ?
B3' B6' B10' B8' 32.92(16) . . . . ?
B9' B6' B10' B8' -57.12(13) . . . . ?
B7' B6' B10' B8' 57.32(13) . . . . ?
O1' B6' B10' B7' 124.19(18) . . . . ?
B2' B6' B10' B7' -89.52(14) . . . . ?
B3' B6' B10' B7' -24.41(13) . . . . ?
B9' B6' B10' B7' -114.45(14) . . . . ?
O1' B6' B10' B9' -121.36(18) . . . . ?
B2' B6' B10' B9' 24.93(14) . . . . ?
B3' B6' B10' B9' 90.04(14) . . . . ?
B7' B6' B10' B9' 114.45(14) . . . . ?
B10' B6' O1' C2' -4.9(2) . . . . ?
B2' B6' O1' C2' -149.86(14) . . . . ?
B3' B6' O1' C2' 142.01(14) . . . . ?
B9' B6' O1' C2' -80.1(2) . . . . ?
B7' B6' O1' C2' 70.9(2) . . . . ?
B10' B6' O1' Na1 130.35(14) . . . . ?
B2' B6' O1' Na1 -14.64(16) . . . . ?
B3' B6' O1' Na1 -82.76(13) . . . . ?
B9' B6' O1' Na1 55.08(19) . . . . ?
B7' B6' O1' Na1 -153.87(14) . . . . ?
B6' O1' C2' C3' 165.24(14) . . . . ?
Na1 O1' C2' C3' 29.82(16) . . . . ?
C4' O2' C3' C2' -79.74(18) . . . . ?
Na1 O2' C3' C2' 54.86(15) . . . . ?
O1' C2' C3' O2' -58.78(18) . . . . ?
C3' O2' C4' C5' 157.51(14) . . . . ?
Na1 O2' C4' C5' 29.21(17) . . . . ?
O2' C4' C5' N1' -60.11(18) . . . . ?
N2' N1' C5' C4' -141.16(16) . . . . ?
Na1 N1' C5' C4' 59.84(14) . . . . ?
C14 N1S C6 C7 173.11(13) . . . . ?
C18 N1S C6 C7 -66.21(16) . . . . ?
C10 N1S C6 C7 53.55(16) . . . . ?
N1S C6 C7 C8 -172.74(13) . . . . ?
C6 C7 C8 C9 70.5(2) . . . . ?
C6 C7 C8 C9" -166.4(4) . . . . ?
C14 N1S C10 C11 -69.38(17) . . . . ?
C6 N1S C10 C11 50.05(17) . . . . ?
C18 N1S C10 C11 169.55(13) . . . . ?
N1S C10 C11 C12 -177.42(13) . . . . ?
C10 C11 C12 C13 -179.17(14) . . . . ?
C6 N1S C14 C15 60.21(16) . . . . ?
C18 N1S C14 C15 -58.84(17) . . . . ?
C10 N1S C14 C15 -178.58(13) . . . . ?
N1S C14 C15 C16 171.93(14) . . . . ?
C14 C15 C16 C17 179.27(16) . . . . ?
C14 N1S C18 C19 -51.39(17) . . . . ?
C6 N1S C18 C19 -170.48(13) . . . . ?
C10 N1S C18 C19 68.22(16) . . . . ?
N1S C18 C19 C20 -174.14(13) . . . . ?
C18 C19 C20 C21 -175.50(15) . . . . ?
